data_4117272
loop_
_publ_author_name
'Yan-Zhen Zheng'
'Marco Evangelisti'
'Floriana Tuna'
'Richard E. P. Winpenny'

_publ_section_title
;
 Co-Ln Mixed-Metal Phosphonate Grids and Cages as Molecular Magnetic
 Refrigerants
;
_journal_name_full 'Journal of the American Chemical Society'
_journal_page_first 1057
_journal_page_last 1065
_journal_paper_doi 10.1021/ja208367k
_journal_volume 134
_journal_year 2012
_chemical_formula_sum 'C111 H220.5 Co6 N3.5 O60 P6 Tb8'
_chemical_formula_weight 4375.17
_chemical_name_systematic
; 
 ? 
;
_space_group_IT_number 11
_symmetry_cell_setting monoclinic
_symmetry_space_group_name_Hall '-P 2yb'
_symmetry_space_group_name_H-M 'P 1 21/m 1'
_atom_sites_solution_hydrogens geom
_atom_sites_solution_primary direct
_atom_sites_solution_secondary difmap
_audit_creation_method SHELXL-97
_cell_angle_alpha 90.00
_cell_angle_beta 97.078(2)
_cell_angle_gamma 90.00
_cell_formula_units_Z 2
_cell_length_a 16.4943(17)
_cell_length_b 23.414(2)
_cell_length_c 22.372(2)
_cell_measurement_temperature 100(2)
_cell_volume 8574.2(14)
_computing_cell_refinement 'Bruker SMART'
_computing_data_collection 'Bruker SMART'
_computing_data_reduction 'Bruker SAINT'
_computing_molecular_graphics 'Bruker SHELXTL'
_computing_publication_material 'Bruker SHELXTL'
_computing_structure_refinement 'SHELXL-97 (Sheldrick, 1997)'
_computing_structure_solution 'SHELXS-97 (Sheldrick, 1990)'
_diffrn_ambient_temperature 100(2)
_diffrn_measured_fraction_theta_full 0.999
_diffrn_measured_fraction_theta_max 0.999
_diffrn_radiation_monochromator graphite
_diffrn_radiation_source 'fine-focus sealed tube'
_diffrn_radiation_type MoK\a
_diffrn_radiation_wavelength 0.71073
_diffrn_reflns_av_R_equivalents 0.0572
_diffrn_reflns_av_sigmaI/netI 0.0510
_diffrn_reflns_limit_h_max 19
_diffrn_reflns_limit_h_min -19
_diffrn_reflns_limit_k_max 27
_diffrn_reflns_limit_k_min -27
_diffrn_reflns_limit_l_max 26
_diffrn_reflns_limit_l_min -26
_diffrn_reflns_number 61567
_diffrn_reflns_theta_full 25.00
_diffrn_reflns_theta_max 25.00
_diffrn_reflns_theta_min 1.24
_exptl_absorpt_coefficient_mu 3.946
_exptl_absorpt_correction_T_max 0.5535
_exptl_absorpt_correction_T_min 0.1382
_exptl_absorpt_correction_type multi-scan
_exptl_absorpt_process_details SADABS
_exptl_crystal_colour purple
_exptl_crystal_density_diffrn 1.695
_exptl_crystal_description prism
_exptl_crystal_F_000 4326
_exptl_crystal_size_max 0.83
_exptl_crystal_size_mid 0.48
_exptl_crystal_size_min 0.17
_refine_diff_density_max 2.546
_refine_diff_density_min -3.366
_refine_diff_density_rms 0.201
_refine_ls_extinction_method none
_refine_ls_goodness_of_fit_ref 1.130
_refine_ls_hydrogen_treatment constr
_refine_ls_matrix_type full
_refine_ls_number_parameters 1255
_refine_ls_number_reflns 15487
_refine_ls_number_restraints 1970
_refine_ls_restrained_S_all 1.330
_refine_ls_R_factor_all 0.1112
_refine_ls_R_factor_gt 0.0858
_refine_ls_shift/su_max 0.000
_refine_ls_shift/su_mean 0.000
_refine_ls_structure_factor_coef Fsqd
_refine_ls_weighting_details 'calc w=1/[\s^2^(Fo^2^)+(0.0898P)^2^+117.3056P] where P=(Fo^2^+2Fc^2^)/3'
_refine_ls_weighting_scheme calc
_refine_ls_wR_factor_gt 0.2081
_refine_ls_wR_factor_ref 0.2267
_reflns_number_gt 11667
_reflns_number_total 15487
_reflns_threshold_expression >2sigma(I)
_cod_data_source_file ja208367k_si_005.cif
_cod_data_source_block cotbm
_cod_original_cell_volume 8574.2(15)
_cod_original_formula_sum 'C111 H220.50 Co6 N3.50 O60 P6 Tb8'
_cod_database_code 4117272

loop_
_symmetry_equiv_pos_as_xyz
'x, y, z'
'-x, y+1/2, -z'
'-x, -y, -z'
'x, -y-1/2, z'

loop_
_atom_site_label
_atom_site_type_symbol
_atom_site_fract_x
_atom_site_fract_y
_atom_site_fract_z
_atom_site_U_iso_or_equiv
_atom_site_adp_type
_atom_site_occupancy
_atom_site_symmetry_multiplicity
_atom_site_calc_flag
_atom_site_refinement_flags
_atom_site_disorder_assembly
_atom_site_disorder_group
Tb1 Tb 0.18671(4) 0.33506(3) 0.39172(3) 0.0437(2) Uani 1 1 d U . .
Tb2 Tb 0.14504(5) 0.33219(3) 0.13392(3) 0.0464(2) Uani 1 1 d U . .
Tb3 Tb 0.48115(5) 0.33374(5) 0.23138(4) 0.0708(3) Uani 1 1 d U . .
Co1 Co 0.31299(16) 0.2500 0.18220(12) 0.0457(7) Uani 1 2 d SU . .
Co2 Co 0.2108(2) 0.54774(12) 0.19730(13) 0.0777(8) Uani 1 1 d U . .
Co3 Co 0.16713(15) 0.2500 0.26281(12) 0.0360(6) Uani 1 2 d SU . .
Co4 Co 0.2080(4) 0.4871(3) 0.3246(3) 0.0464(13) Uani 0.505(4) 1 d PU . 1
Tb4 Tb 0.37847(17) 0.48595(12) 0.25338(13) 0.0514(7) Uani 0.505(4) 1 d PU . 1
O1 O 0.4187(13) 0.3911(10) 0.2977(10) 0.057(2) Uani 0.505(4) 1 d PU . 1
O2 O 0.3355(13) 0.4564(10) 0.3439(10) 0.051(2) Uani 0.505(4) 1 d PU . 1
O3 O 0.3137(12) 0.3504(10) 0.3592(10) 0.049(3) Uani 0.505(4) 1 d PU . 1
O17 O 0.1066(18) 0.5370(13) 0.3077(15) 0.082(4) Uani 0.505(4) 1 d PU . 1
O18 O 0.110(2) 0.5887(13) 0.2254(16) 0.091(4) Uani 0.505(4) 1 d PU . 1
C13 C 0.082(2) 0.5781(15) 0.2749(18) 0.088(4) Uani 0.505(4) 1 d PDU . 1
C14 C 0.0103(18) 0.6141(11) 0.2908(12) 0.098(5) Uani 0.505(4) 1 d PDU . 1
C15 C 0.038(3) 0.6762(11) 0.295(2) 0.105(7) Uani 0.505(4) 1 d PDU . 1
H15A H -0.0058 0.6995 0.3090 0.157 Uiso 0.505(4) 1 calc PR . 1
H15B H 0.0489 0.6895 0.2556 0.157 Uiso 0.505(4) 1 calc PR . 1
H15C H 0.0871 0.6794 0.3241 0.157 Uiso 0.505(4) 1 calc PR . 1
C16 C -0.013(3) 0.5933(19) 0.3506(15) 0.116(8) Uani 0.505(4) 1 d PDU . 1
H16A H -0.0581 0.6167 0.3619 0.173 Uiso 0.505(4) 1 calc PR . 1
H16B H 0.0341 0.5966 0.3816 0.173 Uiso 0.505(4) 1 calc PR . 1
H16C H -0.0305 0.5533 0.3468 0.173 Uiso 0.505(4) 1 calc PR . 1
C17 C -0.061(2) 0.6068(18) 0.2412(18) 0.119(10) Uani 0.505(4) 1 d PDU . 1
H17A H -0.1085 0.6273 0.2522 0.179 Uiso 0.505(4) 1 calc PR . 1
H17B H -0.0737 0.5662 0.2361 0.179 Uiso 0.505(4) 1 calc PR . 1
H17C H -0.0456 0.6223 0.2034 0.179 Uiso 0.505(4) 1 calc PR . 1
O27 O 0.4148(17) 0.5719(11) 0.3078(13) 0.077(3) Uani 0.505(4) 1 d PU . 1
O28 O 0.2839(17) 0.5617(10) 0.2961(12) 0.067(2) Uani 0.505(4) 1 d PU . 1
C50 C 0.348(3) 0.586(3) 0.322(2) 0.075(3) Uani 0.505(4) 1 d PDU . 1
C51 C 0.3442(15) 0.6333(15) 0.3665(15) 0.081(4) Uani 0.505(4) 1 d PDU . 1
C52 C 0.270(2) 0.6687(16) 0.350(2) 0.112(9) Uani 0.505(4) 1 d PDU . 1
H52A H 0.2696 0.7002 0.3792 0.168 Uiso 0.505(4) 1 calc PR . 1
H52B H 0.2212 0.6451 0.3517 0.168 Uiso 0.505(4) 1 calc PR . 1
H52C H 0.2703 0.6842 0.3098 0.168 Uiso 0.505(4) 1 calc PR . 1
C53 C 0.417(2) 0.6706(15) 0.3683(19) 0.089(7) Uani 0.505(4) 1 d PDU . 1
H53A H 0.4127 0.7020 0.3967 0.133 Uiso 0.505(4) 1 calc PR . 1
H53B H 0.4207 0.6862 0.3281 0.133 Uiso 0.505(4) 1 calc PR . 1
H53C H 0.4665 0.6483 0.3814 0.133 Uiso 0.505(4) 1 calc PR . 1
C54 C 0.341(2) 0.6096(17) 0.4280(15) 0.090(6) Uani 0.505(4) 1 d PDU . 1
H54A H 0.3387 0.6410 0.4566 0.135 Uiso 0.505(4) 1 calc PR . 1
H54B H 0.3905 0.5868 0.4399 0.135 Uiso 0.505(4) 1 calc PR . 1
H54C H 0.2928 0.5854 0.4280 0.135 Uiso 0.505(4) 1 calc PR . 1
O19 O 0.265(2) 0.6172(14) 0.1705(15) 0.093(4) Uani 0.505(4) 1 d PU . 1
O20 O 0.350(2) 0.5455(15) 0.1728(14) 0.089(3) Uani 0.505(4) 1 d PU . 1
C18 C 0.330(2) 0.5981(17) 0.1638(18) 0.093(4) Uani 0.505(4) 1 d PDU . 1
C19 C 0.3902(19) 0.6366(12) 0.1368(12) 0.100(4) Uani 0.505(4) 1 d PDU . 1
C20 C 0.462(2) 0.603(2) 0.1194(19) 0.110(7) Uani 0.505(4) 1 d PDU . 1
H20A H 0.5006 0.6285 0.1030 0.165 Uiso 0.505(4) 1 calc PR . 1
H20B H 0.4426 0.5742 0.0889 0.165 Uiso 0.505(4) 1 calc PR . 1
H20C H 0.4899 0.5833 0.1551 0.165 Uiso 0.505(4) 1 calc PR . 1
C21 C 0.349(3) 0.6664(15) 0.0807(15) 0.107(7) Uani 0.505(4) 1 d PDU . 1
H21A H 0.3890 0.6910 0.0641 0.160 Uiso 0.505(4) 1 calc PR . 1
H21B H 0.3037 0.6897 0.0912 0.160 Uiso 0.505(4) 1 calc PR . 1
H21C H 0.3287 0.6378 0.0507 0.160 Uiso 0.505(4) 1 calc PR . 1
C22 C 0.424(3) 0.6823(16) 0.1815(18) 0.113(8) Uani 0.505(4) 1 d PDU . 1
H22A H 0.4627 0.7062 0.1634 0.169 Uiso 0.505(4) 1 calc PR . 1
H22B H 0.4510 0.6641 0.2180 0.169 Uiso 0.505(4) 1 calc PR . 1
H22C H 0.3785 0.7060 0.1920 0.169 Uiso 0.505(4) 1 calc PR . 1
Tb4' Tb 0.24672(16) 0.47969(9) 0.33045(10) 0.0457(6) Uani 0.495(4) 1 d PU . 2
Co4' Co 0.3863(6) 0.4801(4) 0.2302(3) 0.0568(17) Uani 0.495(4) 1 d PU . 2
O1' O 0.4061(13) 0.3429(11) 0.3116(10) 0.059(3) Uani 0.495(4) 1 d PU . 2
O2' O 0.3829(13) 0.4490(10) 0.3243(10) 0.052(2) Uani 0.495(4) 1 d PU . 2
O3' O 0.2964(13) 0.3848(11) 0.3686(10) 0.050(2) Uani 0.495(4) 1 d PU . 2
O17' O 0.1434(18) 0.5419(13) 0.2934(16) 0.081(3) Uani 0.495(4) 1 d PU . 2
O18' O 0.1608(19) 0.6112(13) 0.2328(16) 0.088(4) Uani 0.495(4) 1 d PU . 2
C13' C 0.131(2) 0.5890(15) 0.2773(19) 0.086(4) Uani 0.495(4) 1 d PDU . 2
C14' C 0.0837(17) 0.6317(13) 0.3104(14) 0.094(4) Uani 0.495(4) 1 d PDU . 2
C15' C 0.142(3) 0.6726(17) 0.3458(19) 0.107(9) Uani 0.495(4) 1 d PDU . 2
H15D H 0.1704 0.6954 0.3179 0.161 Uiso 0.495(4) 1 calc PR . 2
H15E H 0.1827 0.6509 0.3725 0.161 Uiso 0.495(4) 1 calc PR . 2
H15F H 0.1120 0.6979 0.3699 0.161 Uiso 0.495(4) 1 calc PR . 2
C16' C 0.026(3) 0.6651(17) 0.265(2) 0.101(7) Uani 0.495(4) 1 d PDU . 2
H16D H 0.0581 0.6897 0.2414 0.152 Uiso 0.495(4) 1 calc PR . 2
H16E H -0.0099 0.6886 0.2866 0.152 Uiso 0.495(4) 1 calc PR . 2
H16F H -0.0065 0.6385 0.2384 0.152 Uiso 0.495(4) 1 calc PR . 2
C17' C 0.035(2) 0.600(2) 0.3531(19) 0.106(7) Uani 0.495(4) 1 d PDU . 2
H17D H 0.0723 0.5786 0.3820 0.159 Uiso 0.495(4) 1 calc PR . 2
H17E H -0.0036 0.5744 0.3303 0.159 Uiso 0.495(4) 1 calc PR . 2
H17F H 0.0050 0.6281 0.3748 0.159 Uiso 0.495(4) 1 calc PR . 2
O27' O 0.3276(18) 0.5575(11) 0.2787(13) 0.070(2) Uani 0.495(4) 1 d PU . 2
O29' O 0.3128(17) 0.5618(11) 0.3767(13) 0.076(3) Uani 0.495(4) 1 d PU . 2
C50' C 0.343(3) 0.582(2) 0.331(2) 0.075(3) Uani 0.495(4) 1 d PDU . 2
C51' C 0.406(2) 0.6281(14) 0.3405(12) 0.081(4) Uani 0.495(4) 1 d PDU . 2
C52' C 0.390(3) 0.6621(16) 0.3961(18) 0.091(6) Uani 0.495(4) 1 d PDU . 2
H52D H 0.3940 0.6366 0.4311 0.136 Uiso 0.495(4) 1 calc PR . 2
H52E H 0.3356 0.6790 0.3895 0.136 Uiso 0.495(4) 1 calc PR . 2
H52F H 0.4312 0.6924 0.4034 0.136 Uiso 0.495(4) 1 calc PR . 2
C53' C 0.490(2) 0.5998(18) 0.3504(18) 0.096(7) Uani 0.495(4) 1 d PDU . 2
H53D H 0.4976 0.5764 0.3152 0.144 Uiso 0.495(4) 1 calc PR . 2
H53E H 0.4935 0.5756 0.3863 0.144 Uiso 0.495(4) 1 calc PR . 2
H53F H 0.5322 0.6293 0.3558 0.144 Uiso 0.495(4) 1 calc PR . 2
C54' C 0.398(3) 0.6661(16) 0.2849(19) 0.110(9) Uani 0.495(4) 1 d PDU . 2
H54D H 0.4075 0.6434 0.2496 0.165 Uiso 0.495(4) 1 calc PR . 2
H54E H 0.4384 0.6969 0.2907 0.165 Uiso 0.495(4) 1 calc PR . 2
H54F H 0.3430 0.6826 0.2785 0.165 Uiso 0.495(4) 1 calc PR . 2
O19' O 0.280(2) 0.5883(15) 0.1425(15) 0.093(4) Uani 0.495(4) 1 d PU . 2
O20' O 0.387(2) 0.5332(15) 0.1590(14) 0.088(4) Uani 0.495(4) 1 d PU . 2
C18' C 0.353(2) 0.5738(16) 0.1359(16) 0.093(4) Uani 0.495(4) 1 d PDU . 2
C19' C 0.3978(18) 0.6125(13) 0.0959(13) 0.099(5) Uani 0.495(4) 1 d PDU . 2
C20' C 0.4858(18) 0.592(2) 0.101(2) 0.109(8) Uani 0.495(4) 1 d PDU . 2
H20D H 0.5163 0.6153 0.0749 0.163 Uiso 0.495(4) 1 calc PR . 2
H20E H 0.4866 0.5517 0.0872 0.163 Uiso 0.495(4) 1 calc PR . 2
H20F H 0.5111 0.5944 0.1424 0.163 Uiso 0.495(4) 1 calc PR . 2
C21' C 0.354(3) 0.6068(18) 0.0321(13) 0.101(9) Uani 0.495(4) 1 d PDU . 2
H21D H 0.3820 0.6306 0.0048 0.152 Uiso 0.495(4) 1 calc PR . 2
H21E H 0.2975 0.6194 0.0311 0.152 Uiso 0.495(4) 1 calc PR . 2
H21F H 0.3554 0.5668 0.0193 0.152 Uiso 0.495(4) 1 calc PR . 2
C22' C 0.393(3) 0.6731(13) 0.120(2) 0.106(7) Uani 0.495(4) 1 d PDU . 2
H22D H 0.4211 0.6992 0.0954 0.159 Uiso 0.495(4) 1 calc PR . 2
H22E H 0.4181 0.6745 0.1618 0.159 Uiso 0.495(4) 1 calc PR . 2
H22F H 0.3351 0.6844 0.1179 0.159 Uiso 0.495(4) 1 calc PR . 2
P1 P 0.0874(2) 0.37700(18) 0.27491(18) 0.0444(8) Uani 1 1 d U . .
P2 P 0.3789(2) 0.3949(2) 0.35304(19) 0.0501(9) Uani 1 1 d U . .
P3 P 0.3506(3) 0.3774(2) 0.1318(2) 0.0663(11) Uani 1 1 d U . .
O4 O 0.1022(5) 0.3156(4) 0.2992(5) 0.0442(18) Uani 1 1 d U . .
O5 O 0.1060(6) 0.3856(4) 0.2112(5) 0.0483(19) Uani 1 1 d U . .
O6 O 0.1417(6) 0.4136(5) 0.3210(5) 0.0501(17) Uani 1 1 d U . .
O7 O 0.2591(7) 0.3853(5) 0.1251(5) 0.065(2) Uani 1 1 d U . .
O8 O 0.3805(7) 0.3163(6) 0.1470(5) 0.064(2) Uani 1 1 d U . .
O9 O 0.3967(7) 0.4132(6) 0.1823(5) 0.0686(19) Uani 1 1 d U . .
O10 O 0.4109(9) 0.2500 0.2513(7) 0.061(3) Uani 1 2 d SU . .
H10D H 0.3926 0.2500 0.2923 0.074 Uiso 1 2 calc SR . .
O11 O 0.0963(8) 0.2500 0.1790(6) 0.044(2) Uani 1 2 d SU . .
H11D H 0.0361 0.2500 0.1809 0.053 Uiso 1 2 calc SR . .
O12 O 0.2387(5) 0.3068(4) 0.2203(4) 0.0396(18) Uani 1 1 d U . .
H12D H 0.2658 0.3386 0.2450 0.047 Uiso 1 1 calc R . .
O13 O 0.2184(9) 0.2500 0.1114(6) 0.051(2) Uani 1 2 d SU . .
H13A H 0.2367 0.2500 0.0704 0.061 Uiso 1 2 calc SR . .
O14 O 0.2312(8) 0.2500 0.3509(6) 0.044(2) Uani 1 2 d SU . .
H14A H 0.2917 0.2500 0.3501 0.053 Uiso 1 2 calc SR . .
O15 O 0.2075(19) 0.4114(12) 0.4499(10) 0.074(4) Uani 0.56(3) 1 d PU . 1
O15' O 0.154(2) 0.4066(15) 0.4588(13) 0.076(4) Uani 0.44(3) 1 d PU . 2
O16 O 0.2057(8) 0.4932(6) 0.4185(6) 0.075(3) Uani 1 1 d U . .
O21 O 0.5123(8) 0.4935(6) 0.2487(7) 0.081(3) Uani 1 1 d U . .
O22 O 0.5626(9) 0.4091(8) 0.2432(10) 0.126(4) Uani 1 1 d U . .
O23 O 0.5773(7) 0.2963(9) 0.3047(7) 0.105(4) Uani 1 1 d U . .
O24 O 0.5440(19) 0.2735(14) 0.1766(14) 0.084(4) Uani 0.45(3) 1 d PU . 1
O24' O 0.5815(18) 0.3092(13) 0.1703(13) 0.090(5) Uiso 0.55(3) 1 d PU . 2
O25 O 0.2592(7) 0.2974(6) 0.4779(5) 0.066(3) Uani 1 1 d U . .
O26 O 0.0786(13) 0.3063(13) 0.4371(10) 0.068(4) Uani 0.50 1 d PU . 1
O26' O 0.0922(12) 0.2500 0.4222(9) 0.082(3) Uani 1 2 d SU . 2
O30 O 0.0570(16) 0.4131(11) 0.0889(11) 0.073(4) Uani 0.522(9) 1 d PU A 1
O31 O 0.006(2) 0.3301(15) 0.1064(16) 0.074(4) Uani 0.522(9) 1 d PU A 1
C69 C -0.007(2) 0.3799(15) 0.0834(14) 0.079(4) Uani 0.522(9) 1 d PDU A 1
C70 C -0.091(2) 0.4032(10) 0.0494(12) 0.092(6) Uani 0.522(9) 1 d PDU A 1
C71 C -0.1529(18) 0.3798(17) 0.0780(18) 0.104(9) Uani 0.522(9) 1 d PDU A 1
H71A H -0.2058 0.3934 0.0585 0.156 Uiso 0.522(9) 1 calc PR A 1
H71B H -0.1459 0.3912 0.1204 0.156 Uiso 0.522(9) 1 calc PR A 1
H71C H -0.1508 0.3380 0.0752 0.156 Uiso 0.522(9) 1 calc PR A 1
C72 C -0.089(2) 0.4623(14) 0.0542(18) 0.104(9) Uani 0.522(9) 1 d PDU A 1
H72A H -0.1400 0.4783 0.0344 0.156 Uiso 0.522(9) 1 calc PR A 1
H72B H -0.0429 0.4771 0.0348 0.156 Uiso 0.522(9) 1 calc PR A 1
H72C H -0.0816 0.4732 0.0968 0.156 Uiso 0.522(9) 1 calc PR A 1
C73 C -0.095(2) 0.3854(17) -0.0100(15) 0.108(9) Uani 0.522(9) 1 d PDU A 1
H73A H -0.1459 0.3987 -0.0326 0.161 Uiso 0.522(9) 1 calc PR A 1
H73B H -0.0927 0.3436 -0.0114 0.161 Uiso 0.522(9) 1 calc PR A 1
H73C H -0.0484 0.4012 -0.0280 0.161 Uiso 0.522(9) 1 calc PR A 1
N3S N 0.135(2) 0.3387(12) 0.0124(11) 0.084(4) Uani 0.522(9) 1 d PDU . 1
C5S C 0.1435(19) 0.3016(12) -0.0059(12) 0.092(5) Uani 0.522(9) 1 d PDU . 1
C6S C 0.1589(19) 0.2367(12) -0.0407(12) 0.21(4) Uani 0.522(9) 1 d PRDU . 1
H6SA H 0.1604 0.2500 -0.0823 0.319 Uiso 1.044(19) 2 d SPRD A 1
H6SB H 0.2101 0.2300 -0.0244 0.319 Uiso 0.522(9) 1 d PRD A 1
H6SC H 0.1159 0.2196 -0.0369 0.319 Uiso 0.522(9) 1 d PRD A 1
O30' O 0.1075(19) 0.4112(11) 0.0612(8) 0.075(4) Uani 0.478(9) 1 d PDU A 2
O31' O 0.135(2) 0.3274(9) 0.0308(10) 0.077(4) Uani 0.478(9) 1 d PDU A 2
C69' C 0.119(2) 0.3791(9) 0.0183(10) 0.081(4) Uani 0.478(9) 1 d PDU A 2
C70' C 0.1016(16) 0.3992(9) -0.0469(10) 0.091(6) Uani 0.478(9) 1 d PDU A 2
C71' C 0.097(3) 0.4652(9) -0.0502(15) 0.102(9) Uani 0.478(9) 1 d PDU A 2
H71D H 0.1493 0.4814 -0.0321 0.152 Uiso 0.478(9) 1 calc PR A 2
H71E H 0.0531 0.4788 -0.0283 0.152 Uiso 0.478(9) 1 calc PR A 2
H71F H 0.0866 0.4771 -0.0925 0.152 Uiso 0.478(9) 1 calc PR A 2
C72' C 0.168(2) 0.3798(17) -0.0848(13) 0.099(9) Uani 0.478(9) 1 d PDU A 2
H72D H 0.2212 0.3939 -0.0664 0.148 Uiso 0.478(9) 1 calc PR A 2
H72E H 0.1560 0.3952 -0.1257 0.148 Uiso 0.478(9) 1 calc PR A 2
H72F H 0.1690 0.3380 -0.0864 0.148 Uiso 0.478(9) 1 calc PR A 2
C73' C 0.0187(18) 0.3763(16) -0.0768(16) 0.100(10) Uani 0.478(9) 1 d PDU A 2
H73D H -0.0244 0.3875 -0.0527 0.150 Uiso 0.478(9) 1 calc PR A 2
H73E H 0.0210 0.3346 -0.0793 0.150 Uiso 0.478(9) 1 calc PR A 2
H73F H 0.0069 0.3923 -0.1174 0.150 Uiso 0.478(9) 1 calc PR A 2
N3S' N -0.007(3) 0.3261(16) 0.093(2) 0.079(4) Uani 0.478(9) 1 d PDU . 2
C5S' C -0.048(3) 0.2962(14) 0.0641(19) 0.089(5) Uani 0.478(9) 1 d PDU . 2
C6S' C -0.079(2) 0.2366(12) 0.0445(18) 0.094(7) Uani 0.478(9) 1 d PDU . 2
H6SE H -0.1085 0.2183 0.0724 0.113 Uiso 0.478(9) 1 d PR A 2
H6SF H -0.0397 0.2108 0.0310 0.113 Uiso 0.478(9) 1 d PR A 2
H6SD H -0.1161 0.2500 0.0104 0.141 Uiso 0.956(19) 2 d SPR A 2
O33 O 0.2475(7) 0.4721(5) 0.2312(5) 0.0606(17) Uani 1 1 d U . .
H3D H 0.2284 0.4367 0.2086 0.073 Uiso 1 1 calc R B 1
O1W O 0.158(2) 0.5126(16) 0.1154(14) 0.100(7) Uani 0.505(4) 1 d PU . 1
H1WA H 0.1465 0.4773 0.1126 0.121 Uiso 0.505(4) 1 d PR . 1
H1WB H 0.1518 0.5337 0.0844 0.121 Uiso 0.505(4) 1 d PR . 1
O1W' O 0.113(2) 0.5144(16) 0.1434(15) 0.102(8) Uani 0.495(4) 1 d PU . 2
H1WC H 0.0884 0.4852 0.1545 0.122 Uiso 0.495(4) 1 d PR . 2
H1WD H 0.1000 0.5286 0.1088 0.122 Uiso 0.495(4) 1 d PR . 2
C1 C 0.4518(10) 0.3947(9) 0.4199(8) 0.064(3) Uani 1 1 d U . .
C2 C 0.5297(12) 0.4250(12) 0.4081(9) 0.095(6) Uani 1 1 d U . .
H2A H 0.5687 0.4246 0.4448 0.142 Uiso 1 1 calc R . .
H2B H 0.5170 0.4645 0.3961 0.142 Uiso 1 1 calc R . .
H2C H 0.5535 0.4053 0.3758 0.142 Uiso 1 1 calc R . .
C3 C 0.4694(12) 0.3343(9) 0.4385(9) 0.077(5) Uani 1 1 d U . .
H3A H 0.5094 0.3337 0.4747 0.115 Uiso 1 1 calc R . .
H3B H 0.4916 0.3138 0.4059 0.115 Uiso 1 1 calc R . .
H3C H 0.4189 0.3158 0.4471 0.115 Uiso 1 1 calc R . .
C4 C 0.4146(12) 0.4263(9) 0.4706(8) 0.074(5) Uani 1 1 d U . .
H4A H 0.4541 0.4267 0.5071 0.111 Uiso 1 1 calc R . .
H4B H 0.3648 0.4067 0.4789 0.111 Uiso 1 1 calc R . .
H4C H 0.4014 0.4656 0.4580 0.111 Uiso 1 1 calc R . .
C5 C -0.0193(9) 0.3940(8) 0.2763(8) 0.059(3) Uani 1 1 d U . .
C6 C -0.0413(11) 0.4486(9) 0.2394(10) 0.076(5) Uani 1 1 d U . .
H6A H -0.0990 0.4579 0.2408 0.114 Uiso 1 1 calc R . .
H6B H -0.0319 0.4423 0.1975 0.114 Uiso 1 1 calc R . .
H6C H -0.0072 0.4802 0.2564 0.114 Uiso 1 1 calc R . .
C7 C -0.0719(10) 0.3441(9) 0.2501(10) 0.078(5) Uani 1 1 d U . .
H7A H -0.1297 0.3533 0.2511 0.117 Uiso 1 1 calc R . .
H7B H -0.0578 0.3097 0.2741 0.117 Uiso 1 1 calc R . .
H7C H -0.0620 0.3375 0.2084 0.117 Uiso 1 1 calc R . .
C8 C -0.0344(11) 0.4042(9) 0.3428(9) 0.072(5) Uani 1 1 d U . .
H8A H -0.0920 0.4138 0.3440 0.108 Uiso 1 1 calc R . .
H8B H 0.0001 0.4357 0.3598 0.108 Uiso 1 1 calc R . .
H8C H -0.0208 0.3694 0.3663 0.108 Uiso 1 1 calc R . .
C9 C 0.3847(15) 0.3963(12) 0.0602(9) 0.094(5) Uani 1 1 d U . .
C10 C 0.4790(14) 0.4083(12) 0.0706(10) 0.105(6) Uani 1 1 d U . .
H10A H 0.4977 0.4197 0.0324 0.157 Uiso 1 1 calc R . .
H10B H 0.5079 0.3737 0.0858 0.157 Uiso 1 1 calc R . .
H10C H 0.4902 0.4392 0.1001 0.157 Uiso 1 1 calc R . .
C11 C 0.3651(16) 0.3484(12) 0.0153(10) 0.110(7) Uani 1 1 d U . .
H11A H 0.3837 0.3588 -0.0232 0.164 Uiso 1 1 calc R . .
H11B H 0.3060 0.3418 0.0094 0.164 Uiso 1 1 calc R . .
H11C H 0.3930 0.3134 0.0307 0.164 Uiso 1 1 calc R . .
C12 C 0.3402(16) 0.4511(12) 0.0368(10) 0.108(6) Uani 1 1 d U . .
H12A H 0.3592 0.4626 -0.0012 0.163 Uiso 1 1 calc R . .
H12B H 0.3519 0.4817 0.0666 0.163 Uiso 1 1 calc R . .
H12C H 0.2812 0.4441 0.0303 0.163 Uiso 1 1 calc R . .
C23 C 0.5726(14) 0.4621(13) 0.2435(14) 0.109(4) Uani 1 1 d U . .
C24 C 0.6565(14) 0.4875(14) 0.2423(16) 0.120(5) Uani 1 1 d U . .
C25 C 0.7184(15) 0.4464(15) 0.2812(15) 0.138(8) Uani 1 1 d U . .
H25A H 0.7140 0.4079 0.2642 0.207 Uiso 1 1 calc R . .
H25B H 0.7054 0.4455 0.3227 0.207 Uiso 1 1 calc R . .
H25C H 0.7743 0.4606 0.2808 0.207 Uiso 1 1 calc R . .
C26 C 0.672(2) 0.4786(18) 0.1798(16) 0.161(8) Uani 1 1 d U . .
H26A H 0.6364 0.5033 0.1530 0.241 Uiso 1 1 calc R . .
H26B H 0.6622 0.4386 0.1686 0.241 Uiso 1 1 calc R . .
H26C H 0.7295 0.4881 0.1762 0.241 Uiso 1 1 calc R . .
C27 C 0.6604(15) 0.5461(13) 0.2685(15) 0.129(7) Uani 1 1 d U . .
H27A H 0.6229 0.5712 0.2434 0.193 Uiso 1 1 calc R . .
H27B H 0.7162 0.5608 0.2702 0.193 Uiso 1 1 calc R . .
H27C H 0.6446 0.5447 0.3093 0.193 Uiso 1 1 calc R . .
C28 C 0.1906(14) 0.4599(11) 0.4589(9) 0.081(3) Uani 1 1 d U . .
C29 C 0.1757(17) 0.4883(11) 0.5172(10) 0.099(4) Uani 1 1 d U . .
C30 C 0.135(2) 0.4529(14) 0.5601(14) 0.148(8) Uani 1 1 d U . .
H30A H 0.0771 0.4492 0.5456 0.223 Uiso 1 1 calc R . .
H30B H 0.1419 0.4713 0.5998 0.223 Uiso 1 1 calc R . .
H30C H 0.1606 0.4150 0.5633 0.223 Uiso 1 1 calc R . .
C31 C 0.260(2) 0.4959(16) 0.5507(13) 0.147(8) Uani 1 1 d U . .
H31A H 0.2556 0.5117 0.5908 0.221 Uiso 1 1 calc R . .
H31B H 0.2914 0.5221 0.5284 0.221 Uiso 1 1 calc R . .
H31C H 0.2877 0.4588 0.5549 0.221 Uiso 1 1 calc R . .
C32 C 0.156(2) 0.5471(13) 0.5159(13) 0.141(8) Uani 1 1 d U . .
H32A H 0.1033 0.5530 0.4911 0.211 Uiso 1 1 calc R . .
H32B H 0.1985 0.5686 0.4987 0.211 Uiso 1 1 calc R . .
H32C H 0.1523 0.5605 0.5570 0.211 Uiso 1 1 calc R . .
C33 C 0.2722(16) 0.2500 0.5016(11) 0.068(4) Uani 1 2 d SU . .
C34 C 0.3101(18) 0.2500 0.5701(11) 0.081(5) Uani 1 2 d SU . .
C35 C 0.3949(19) 0.2500 0.5740(13) 0.101(8) Uani 1 2 d SU . .
H35A H 0.4183 0.2500 0.6164 0.151 Uiso 1 2 calc SR . .
H35B H 0.4131 0.2842 0.5541 0.151 Uiso 0.50 1 calc PR . .
H35C H 0.4131 0.2158 0.5541 0.151 Uiso 0.50 1 calc PR . .
C36 C 0.283(2) 0.2999(15) 0.6001(12) 0.146(9) Uani 1 1 d U . .
H36A H 0.3068 0.2996 0.6425 0.218 Uiso 1 1 calc R . .
H36B H 0.2232 0.2994 0.5978 0.218 Uiso 1 1 calc R . .
H36C H 0.3003 0.3344 0.5805 0.218 Uiso 1 1 calc R . .
C37 C 0.0538(16) 0.2500 0.4487(13) 0.076(4) Uani 1 2 d SU . .
C38 C -0.0071(16) 0.2500 0.4894(13) 0.076(4) Uani 1 2 d SU . .
C39 C -0.0654(14) 0.3032(11) 0.4788(12) 0.103(7) Uani 1 1 d U . .
H39A H -0.0935 0.3023 0.4376 0.154 Uiso 1 1 calc R . .
H39B H -0.0332 0.3384 0.4849 0.154 Uiso 1 1 calc R . .
H39C H -0.1058 0.3021 0.5074 0.154 Uiso 1 1 calc R . .
C40 C 0.0381(19) 0.2500 0.5517(13) 0.089(7) Uani 1 2 d SU . .
H40A H 0.0729 0.2160 0.5572 0.133 Uiso 0.50 1 calc PR . .
H40B H -0.0012 0.2496 0.5812 0.133 Uiso 1 2 calc SR . .
H40C H 0.0720 0.2844 0.5574 0.133 Uiso 0.50 1 calc PR . .
C41 C 0.594(2) 0.2500 0.1621(16) 0.095(4) Uani 1 2 d SU . .
C42 C 0.661(2) 0.2500 0.1260(18) 0.108(6) Uani 1 2 d SU . .
C43 C 0.640(3) 0.2500 0.0659(18) 0.128(9) Uani 1 2 d SU . .
H43A H 0.5997 0.2202 0.0547 0.192 Uiso 0.50 1 calc PR . .
H43B H 0.6892 0.2425 0.0462 0.192 Uiso 0.50 1 calc PR . .
H43C H 0.6176 0.2873 0.0530 0.192 Uiso 0.50 1 calc PR . .
C44 C 0.721(2) 0.2953(3) 0.1434(18) 0.179(10) Uani 1 1 d U . .
H44A H 0.7358 0.2950 0.1872 0.268 Uiso 1 1 calc R . .
H44B H 0.6979 0.3325 0.1308 0.268 Uiso 1 1 calc R . .
H44C H 0.7702 0.2884 0.1237 0.268 Uiso 1 1 calc RD . .
C45 C 0.6058(18) 0.2500 0.3212(17) 0.110(5) Uani 1 2 d SU . .
C46 C 0.6877(18) 0.2500 0.3657(18) 0.122(6) Uani 1 2 d SU . .
C47 C 0.693(2) 0.3033(3) 0.4043(16) 0.189(10) Uani 1 1 d DU . .
H47A H 0.7448 0.3029 0.4314 0.283 Uiso 1 1 calc R . .
H47B H 0.6473 0.3042 0.4282 0.283 Uiso 1 1 calc R . .
H47C H 0.6914 0.3371 0.3784 0.283 Uiso 1 1 calc R . .
C48 C 0.7536(17) 0.2500 0.3273(18) 0.126(9) Uani 1 2 d SU . .
H48A H 0.8065 0.2500 0.3526 0.190 Uiso 1 2 calc SR . .
H48B H 0.7492 0.2842 0.3018 0.190 Uiso 0.50 1 calc PR . .
H48C H 0.7492 0.2158 0.3018 0.190 Uiso 0.50 1 calc PR . .
N1S N 0.182(4) 0.7500 0.186(3) 0.32(3) Uiso 1 2 d SDU . .
C1S C 0.171(4) 0.7500 0.136(3) 0.29(3) Uiso 1 2 d SDU . .
C2S C 0.183(3) 0.7500 0.071(3) 0.27(3) Uiso 1 2 d SDU . .
H2SA H 0.1714 0.7882 0.0537 0.411 Uiso 0.50 1 calc PR . .
H2SB H 0.1459 0.7222 0.0489 0.411 Uiso 0.50 1 calc PR . .
H2SC H 0.2396 0.7396 0.0663 0.411 Uiso 0.50 1 calc PRD . .
N2S N 0.171(7) 0.2500 -0.201(4) 0.26(4) Uiso 0.50 2 d SPDU . .
C3S C 0.231(7) 0.2758(6) -0.180(4) 0.26(4) Uiso 0.25 1 d PDU . .
C4S C 0.316(7) 0.2500 -0.156(4) 0.26(5) Uiso 0.50 2 d SPDU . .
H4SA H 0.3472 0.2729 -0.1259 0.390 Uiso 0.25 1 d PRD . .
H4SB H 0.3039 0.2138 -0.1390 0.390 Uiso 0.25 1 d PRD . .
H4SC H 0.3463 0.2441 -0.1891 0.390 Uiso 0.25 1 d PRD . .

loop_
_atom_site_aniso_label
_atom_site_aniso_U_11
_atom_site_aniso_U_22
_atom_site_aniso_U_33
_atom_site_aniso_U_23
_atom_site_aniso_U_13
_atom_site_aniso_U_12
Tb1 0.0425(4) 0.0561(5) 0.0336(4) -0.0050(3) 0.0094(3) -0.0100(3)
Tb2 0.0456(4) 0.0564(5) 0.0358(4) 0.0049(3) -0.0010(3) -0.0002(3)
Tb3 0.0349(4) 0.1167(9) 0.0636(6) -0.0233(5) 0.0171(4) -0.0138(5)
Co1 0.0333(14) 0.0704(19) 0.0346(15) 0.000 0.0088(11) 0.000
Co2 0.100(2) 0.0683(17) 0.0666(16) 0.0149(13) 0.0188(14) 0.0037(14)
Co3 0.0271(12) 0.0483(15) 0.0324(13) 0.000 0.0032(10) 0.000
Co4 0.033(2) 0.052(3) 0.053(3) 0.003(2) -0.001(2) -0.006(2)
Tb4 0.0441(10) 0.0574(12) 0.0531(17) 0.0063(12) 0.0068(11) -0.0105(8)
O1 0.050(6) 0.068(4) 0.050(4) -0.001(4) 0.002(4) -0.008(4)
O2 0.043(5) 0.062(5) 0.048(5) -0.001(5) 0.006(4) -0.012(4)
O3 0.038(5) 0.061(6) 0.046(7) 0.000(6) 0.001(5) -0.008(5)
O17 0.069(7) 0.066(7) 0.114(9) 0.015(7) 0.026(7) 0.016(6)
O18 0.085(7) 0.075(8) 0.115(9) 0.023(8) 0.019(7) 0.017(7)
C13 0.080(7) 0.072(7) 0.116(8) 0.017(7) 0.024(6) 0.020(6)
C14 0.090(9) 0.081(9) 0.127(10) 0.011(9) 0.025(8) 0.026(8)
C15 0.102(14) 0.085(10) 0.132(17) 0.001(13) 0.032(14) 0.024(11)
C16 0.107(18) 0.103(16) 0.144(15) 0.013(15) 0.047(12) 0.027(16)
C17 0.094(15) 0.10(2) 0.160(18) -0.006(19) 0.008(16) 0.037(15)
O27 0.081(6) 0.060(5) 0.091(7) -0.004(5) 0.019(5) -0.026(5)
O28 0.077(6) 0.050(5) 0.077(6) -0.004(4) 0.020(4) -0.016(4)
C50 0.083(6) 0.056(4) 0.087(6) -0.007(4) 0.019(5) -0.024(4)
C51 0.089(8) 0.062(7) 0.092(8) -0.013(6) 0.012(7) -0.021(6)
C52 0.107(14) 0.098(18) 0.13(2) -0.031(15) -0.006(18) 0.010(13)
C53 0.102(12) 0.067(12) 0.098(14) -0.016(11) 0.014(12) -0.032(10)
C54 0.108(14) 0.074(13) 0.089(10) -0.019(10) 0.018(12) -0.030(12)
O19 0.109(9) 0.087(8) 0.084(9) 0.033(8) 0.021(8) 0.001(7)
O20 0.104(7) 0.092(7) 0.073(6) 0.028(6) 0.025(6) -0.005(7)
C18 0.108(7) 0.092(8) 0.080(8) 0.033(6) 0.023(7) -0.003(6)
C19 0.117(9) 0.098(9) 0.088(9) 0.033(8) 0.027(8) -0.009(8)
C20 0.117(13) 0.113(15) 0.106(16) 0.026(13) 0.034(12) -0.014(12)
C21 0.124(15) 0.105(15) 0.094(13) 0.041(11) 0.022(12) -0.022(13)
C22 0.132(18) 0.106(15) 0.101(15) 0.027(13) 0.020(15) -0.016(12)
Tb4' 0.0496(13) 0.0472(10) 0.0419(10) -0.0047(7) 0.0121(10) -0.0103(10)
Co4' 0.057(3) 0.079(4) 0.035(4) 0.002(3) 0.010(3) -0.007(3)
O1' 0.048(6) 0.074(6) 0.051(5) -0.005(5) -0.003(5) -0.001(6)
O2' 0.046(4) 0.066(5) 0.045(5) -0.002(4) 0.007(4) -0.012(4)
O3' 0.041(4) 0.059(5) 0.048(6) -0.002(5) 0.000(4) -0.007(4)
O17' 0.071(6) 0.067(7) 0.110(8) 0.016(7) 0.026(6) 0.012(6)
O18' 0.079(9) 0.074(8) 0.115(10) 0.024(7) 0.025(8) 0.019(8)
C13' 0.078(7) 0.072(7) 0.113(8) 0.016(7) 0.027(6) 0.018(6)
C14' 0.087(9) 0.077(8) 0.122(10) 0.011(8) 0.030(7) 0.020(7)
C15' 0.101(18) 0.096(18) 0.13(2) -0.007(14) 0.032(15) 0.015(14)
C16' 0.095(14) 0.085(14) 0.129(16) 0.004(12) 0.030(12) 0.029(11)
C17' 0.096(15) 0.099(14) 0.133(15) 0.010(12) 0.047(11) 0.021(13)
O27' 0.079(6) 0.053(5) 0.082(6) -0.004(4) 0.019(5) -0.021(4)
O29' 0.091(8) 0.059(6) 0.082(6) -0.018(6) 0.020(6) -0.024(5)
C50' 0.084(6) 0.056(4) 0.086(6) -0.010(4) 0.018(5) -0.022(4)
C51' 0.090(7) 0.061(6) 0.092(7) -0.006(6) 0.014(6) -0.027(5)
C52' 0.100(13) 0.070(12) 0.102(12) -0.018(10) 0.007(11) -0.029(11)
C53' 0.089(10) 0.085(15) 0.111(16) -0.015(13) 0.008(13) -0.026(10)
C54' 0.14(2) 0.085(18) 0.109(14) 0.019(13) 0.007(18) -0.043(15)
O19' 0.109(8) 0.094(8) 0.079(8) 0.032(7) 0.024(7) -0.002(7)
O20' 0.104(9) 0.095(8) 0.071(8) 0.026(7) 0.030(7) -0.008(8)
C18' 0.109(8) 0.095(8) 0.080(7) 0.031(6) 0.026(7) -0.006(7)
C19' 0.114(9) 0.099(9) 0.089(10) 0.032(8) 0.028(8) -0.009(9)
C20' 0.111(12) 0.118(17) 0.104(18) 0.018(16) 0.037(13) -0.014(13)
C21' 0.127(19) 0.097(19) 0.084(12) 0.040(13) 0.033(14) -0.008(19)
C22' 0.126(14) 0.100(11) 0.096(14) 0.033(11) 0.030(13) -0.014(12)
P1 0.0321(17) 0.052(2) 0.049(2) -0.0061(17) 0.0055(15) -0.0003(15)
P2 0.0396(18) 0.064(2) 0.046(2) -0.0002(17) 0.0029(16) -0.0153(16)
P3 0.065(3) 0.088(3) 0.050(2) -0.003(2) 0.0228(19) -0.025(2)
O4 0.032(4) 0.052(4) 0.049(4) -0.006(3) 0.006(3) 0.000(3)
O5 0.040(5) 0.053(5) 0.052(4) 0.002(4) 0.004(4) 0.004(4)
O6 0.039(4) 0.055(4) 0.056(4) -0.013(3) 0.005(3) -0.004(3)
O7 0.069(4) 0.077(6) 0.050(5) 0.007(5) 0.014(4) -0.016(4)
O8 0.057(5) 0.094(5) 0.046(4) -0.004(4) 0.022(4) -0.017(4)
O9 0.068(5) 0.090(4) 0.052(4) -0.009(3) 0.024(4) -0.024(4)
O10 0.035(6) 0.103(6) 0.047(7) 0.000 0.008(5) 0.000
O11 0.029(5) 0.059(6) 0.042(5) 0.000 -0.004(4) 0.000
O12 0.032(4) 0.049(5) 0.038(4) 0.000(3) 0.006(3) -0.004(3)
O13 0.050(6) 0.071(6) 0.031(5) 0.000 0.003(4) 0.000
O14 0.025(6) 0.066(5) 0.040(5) 0.000 0.002(4) 0.000
O15 0.081(10) 0.093(6) 0.049(6) -0.028(5) 0.009(7) -0.005(7)
O15' 0.086(10) 0.097(7) 0.047(6) -0.022(6) 0.020(7) 0.001(7)
O16 0.067(6) 0.098(7) 0.064(4) -0.034(4) 0.025(4) -0.018(5)
O21 0.055(4) 0.089(7) 0.104(8) -0.005(6) 0.025(4) -0.031(4)
O22 0.056(6) 0.121(7) 0.197(12) -0.034(8) 0.000(6) -0.024(6)
O23 0.031(5) 0.200(13) 0.085(7) -0.007(7) 0.006(5) 0.000(5)
O24 0.072(6) 0.105(8) 0.085(8) -0.002(6) 0.042(6) -0.001(6)
O25 0.056(5) 0.109(8) 0.035(4) 0.002(4) 0.006(4) -0.005(5)
O26 0.041(6) 0.117(9) 0.052(7) 0.005(6) 0.024(6) 0.003(6)
O26' 0.060(7) 0.127(7) 0.063(7) 0.000 0.025(5) 0.000
O30 0.075(7) 0.081(7) 0.058(7) 0.021(7) -0.013(7) 0.008(6)
O31 0.056(5) 0.090(9) 0.066(9) 0.018(7) -0.032(6) -0.002(6)
C69 0.066(6) 0.093(9) 0.069(8) 0.022(7) -0.026(6) 0.006(6)
C70 0.077(9) 0.107(12) 0.083(11) 0.028(11) -0.029(9) 0.015(10)
C71 0.071(11) 0.12(2) 0.111(19) 0.037(19) -0.032(14) 0.011(16)
C72 0.086(19) 0.109(14) 0.11(2) 0.026(15) -0.022(18) 0.018(13)
C73 0.10(2) 0.12(2) 0.087(13) 0.025(16) -0.044(13) 0.012(19)
N3S 0.119(9) 0.087(10) 0.041(5) 0.007(6) -0.008(6) 0.011(8)
C5S 0.124(11) 0.092(11) 0.055(7) 0.000(8) -0.004(9) 0.009(10)
C6S 0.43(11) 0.13(5) 0.10(4) -0.01(4) 0.12(5) 0.06(7)
O30' 0.093(9) 0.077(8) 0.052(6) 0.015(5) -0.006(7) 0.012(7)
O31' 0.113(9) 0.080(9) 0.034(5) 0.010(5) -0.010(6) 0.014(8)
C69' 0.112(9) 0.083(9) 0.044(5) 0.014(5) -0.008(6) 0.013(8)
C70' 0.124(13) 0.095(12) 0.049(7) 0.021(8) -0.007(9) 0.012(11)
C71' 0.14(2) 0.095(14) 0.073(19) 0.022(13) 0.009(19) 0.010(16)
C72' 0.135(19) 0.11(2) 0.045(13) 0.010(17) -0.012(13) 0.025(19)
C73' 0.134(17) 0.10(2) 0.056(16) 0.015(18) -0.019(14) 0.013(18)
N3S' 0.061(6) 0.095(10) 0.071(9) 0.018(7) -0.032(6) 0.000(6)
C5S' 0.071(8) 0.108(11) 0.077(11) 0.015(9) -0.030(8) -0.009(8)
C6S' 0.079(13) 0.111(15) 0.081(14) 0.015(13) -0.033(12) -0.011(12)
O33 0.065(4) 0.062(4) 0.052(4) 0.000(3) -0.003(3) -0.010(3)
O1W 0.100(16) 0.124(17) 0.071(12) 0.018(10) -0.013(10) 0.009(12)
O1W' 0.112(16) 0.117(17) 0.074(14) 0.039(11) -0.006(11) -0.009(13)
C1 0.047(6) 0.093(10) 0.050(6) 0.002(6) -0.008(5) -0.016(6)
C2 0.066(9) 0.150(15) 0.063(11) -0.002(11) -0.010(8) -0.047(11)
C3 0.066(11) 0.093(10) 0.064(11) -0.006(8) -0.024(8) 0.004(8)
C4 0.065(10) 0.091(12) 0.059(9) -0.015(9) -0.013(7) -0.011(9)
C5 0.032(5) 0.072(9) 0.073(8) -0.012(7) 0.007(5) 0.007(6)
C6 0.048(9) 0.084(10) 0.095(12) 0.003(9) 0.007(9) 0.020(8)
C7 0.036(7) 0.095(11) 0.104(13) -0.020(10) 0.013(9) -0.013(8)
C8 0.045(9) 0.097(13) 0.079(9) -0.012(8) 0.025(8) 0.008(9)
C9 0.102(10) 0.138(13) 0.049(7) 0.006(7) 0.034(7) -0.047(10)
C10 0.101(11) 0.152(18) 0.070(12) 0.009(12) 0.043(9) -0.047(11)
C11 0.125(15) 0.155(16) 0.058(10) -0.008(10) 0.047(11) -0.053(13)
C12 0.120(14) 0.151(15) 0.060(11) 0.022(10) 0.034(11) -0.034(12)
C23 0.054(5) 0.116(7) 0.156(10) -0.020(8) 0.013(7) -0.023(6)
C24 0.059(7) 0.143(10) 0.160(12) -0.020(10) 0.022(9) -0.027(8)
C25 0.059(10) 0.171(17) 0.184(18) -0.030(16) 0.012(13) -0.006(12)
C26 0.112(16) 0.21(2) 0.165(15) -0.022(15) 0.040(13) -0.028(17)
C27 0.077(13) 0.136(13) 0.175(19) -0.008(14) 0.024(14) -0.050(11)
C28 0.092(8) 0.095(6) 0.058(5) -0.029(5) 0.016(6) -0.004(6)
C29 0.128(10) 0.107(9) 0.069(7) -0.036(7) 0.036(8) -0.013(9)
C30 0.196(18) 0.144(16) 0.122(15) -0.021(14) 0.086(15) -0.019(16)
C31 0.156(15) 0.19(2) 0.097(15) -0.061(15) 0.008(12) -0.028(14)
C32 0.22(2) 0.115(12) 0.098(15) -0.041(11) 0.059(15) 0.008(14)
C33 0.053(8) 0.116(10) 0.034(8) 0.000 0.003(7) 0.000
C34 0.073(10) 0.134(13) 0.034(8) 0.000 0.000(8) 0.000
C35 0.074(11) 0.18(2) 0.042(13) 0.000 -0.012(10) 0.000
C36 0.165(17) 0.19(2) 0.069(13) -0.041(12) -0.020(14) 0.061(15)
C37 0.047(7) 0.123(9) 0.062(8) 0.000 0.029(6) 0.000
C38 0.051(9) 0.115(11) 0.066(9) 0.000 0.026(7) 0.000
C39 0.079(12) 0.120(15) 0.109(15) -0.023(12) 0.007(11) 0.022(10)
C40 0.074(15) 0.14(2) 0.060(10) 0.000 0.025(10) 0.000
C41 0.091(8) 0.113(8) 0.094(8) 0.000 0.062(7) 0.000
C42 0.100(11) 0.134(12) 0.105(11) 0.000 0.068(9) 0.000
C43 0.14(2) 0.16(2) 0.102(12) 0.000 0.074(13) 0.000
C44 0.149(18) 0.21(2) 0.18(2) 0.000(17) 0.050(16) -0.070(14)
C45 0.029(8) 0.208(14) 0.091(11) 0.000 0.004(8) 0.000
C46 0.037(9) 0.219(17) 0.106(13) 0.000 -0.007(8) 0.000
C47 0.108(17) 0.29(2) 0.15(2) -0.073(14) -0.042(14) 0.042(16)
C48 0.032(10) 0.22(3) 0.13(2) 0.000 0.000(12) 0.000

loop_
_atom_type_symbol
_atom_type_description
_atom_type_scat_dispersion_real
_atom_type_scat_dispersion_imag
_atom_type_scat_source
C C 0.0033 0.0016 'International Tables Vol C Tables 4.2.6.8 and 6.1.1.4'
H H 0.0000 0.0000 'International Tables Vol C Tables 4.2.6.8 and 6.1.1.4'
O O 0.0106 0.0060 'International Tables Vol C Tables 4.2.6.8 and 6.1.1.4'
P P 0.1023 0.0942 'International Tables Vol C Tables 4.2.6.8 and 6.1.1.4'
Co Co 0.3494 0.9721 'International Tables Vol C Tables 4.2.6.8 and 6.1.1.4'
Tb Tb -0.1723 4.1537 'International Tables Vol C Tables 4.2.6.8 and 6.1.1.4'
N N 0.0061 0.0033 'International Tables Vol C Tables 4.2.6.8 and 6.1.1.4'

loop_
_geom_angle_atom_site_label_1
_geom_angle_atom_site_label_2
_geom_angle_atom_site_label_3
_geom_angle
_geom_angle_site_symmetry_1
_geom_angle_site_symmetry_3
O15 Tb1 O26 92.8(11) . .
O15 Tb1 O3' 69.4(10) . .
O26 Tb1 O3' 162.2(9) . .
O15 Tb1 O25 77.9(8) . .
O26 Tb1 O25 82.4(7) . .
O3' Tb1 O25 92.3(6) . .
O15 Tb1 O3 88.8(10) . .
O26 Tb1 O3 167.5(9) . .
O3' Tb1 O3 22.2(7) . .
O25 Tb1 O3 85.8(6) . .
O15 Tb1 O14 151.8(8) . .
O26 Tb1 O14 103.0(8) . .
O3' Tb1 O14 92.9(7) . .
O25 Tb1 O14 81.2(5) . .
O3 Tb1 O14 70.9(7) . .
O15 Tb1 O15' 23.4(9) . .
O26 Tb1 O15' 70.7(12) . .
O3' Tb1 O15' 91.8(11) . .
O25 Tb1 O15' 82.8(9) . .
O3 Tb1 O15' 112.0(11) . .
O14 Tb1 O15' 163.5(9) . .
O15 Tb1 O4 134.0(7) . .
O26 Tb1 O4 85.7(7) . .
O3' Tb1 O4 107.3(6) . .
O25 Tb1 O4 146.5(4) . .
O3 Tb1 O4 102.1(6) . .
O14 Tb1 O4 71.2(4) . .
O15' Tb1 O4 122.1(9) . .
O15 Tb1 O6 77.8(7) . .
O26 Tb1 O6 108.4(7) . .
O3' Tb1 O6 70.0(6) . .
O25 Tb1 O6 153.8(4) . .
O3 Tb1 O6 84.0(6) . .
O14 Tb1 O6 117.7(4) . .
O15' Tb1 O6 78.8(8) . .
O4 Tb1 O6 59.5(3) . .
O15 Tb1 O26' 120.4(8) . .
O26 Tb1 O26' 31.3(8) . .
O3' Tb1 O26' 161.9(7) . .
O25 Tb1 O26' 76.2(5) . .
O3 Tb1 O26' 140.5(7) . .
O14 Tb1 O26' 71.7(4) . .
O15' Tb1 O26' 100.4(10) . .
O4 Tb1 O26' 77.4(5) . .
O6 Tb1 O26' 125.3(5) . .
O15 Tb1 P1 105.7(7) . .
O26 Tb1 P1 96.3(6) . .
O3' Tb1 P1 89.9(6) . .
O25 Tb1 P1 176.3(4) . .
O3 Tb1 P1 95.2(5) . .
O14 Tb1 P1 95.7(3) . .
O15' Tb1 P1 100.1(8) . .
O4 Tb1 P1 29.7(3) . .
O6 Tb1 P1 29.9(2) . .
O26' Tb1 P1 100.9(4) . .
O15 Tb1 Co3 160.0(7) . .
O26 Tb1 Co3 101.8(7) . .
O3' Tb1 Co3 95.7(6) . .
O25 Tb1 Co3 117.2(3) . .
O3 Tb1 Co3 79.9(6) . .
O14 Tb1 Co3 36.4(3) . .
O15' Tb1 Co3 158.1(9) . .
O4 Tb1 Co3 36.0(2) . .
O6 Tb1 Co3 84.6(2) . .
O26' Tb1 Co3 77.7(4) . .
P1 Tb1 Co3 59.55(8) . .
O7 Tb2 O5 94.5(4) . .
O7 Tb2 O31' 84.3(9) . .
O5 Tb2 O31' 142.4(6) . .
O7 Tb2 O31 142.5(9) . .
O5 Tb2 O31 81.3(10) . .
O31' Tb2 O31 77.4(14) . .
O7 Tb2 O11 144.0(4) . .
O5 Tb2 O11 88.9(4) . .
O31' Tb2 O11 113.7(8) . .
O31 Tb2 O11 73.5(9) . .
O7 Tb2 O13 88.6(4) . .
O5 Tb2 O13 143.7(4) . .
O31' Tb2 O13 73.9(7) . .
O31 Tb2 O13 116.5(10) . .
O11 Tb2 O13 68.7(4) . .
O7 Tb2 O12 75.4(4) . .
O5 Tb2 O12 74.9(3) . .
O31' Tb2 O12 139.4(8) . .
O31 Tb2 O12 137.2(10) . .
O11 Tb2 O12 70.9(4) . .
O13 Tb2 O12 70.9(4) . .
O7 Tb2 O30' 71.4(8) . .
O5 Tb2 O30' 91.0(5) . .
O31' Tb2 O30' 53.0(7) . .
O31 Tb2 O30' 71.4(11) . .
O11 Tb2 O30' 144.5(8) . .
O13 Tb2 O30' 124.0(6) . .
O12 Tb2 O30' 142.7(7) . .
O7 Tb2 O30 89.8(7) . .
O5 Tb2 O30 71.9(7) . .
O31' Tb2 O30 70.5(9) . .
O31 Tb2 O30 53.3(11) . .
O11 Tb2 O30 125.0(7) . .
O13 Tb2 O30 144.4(7) . .
O12 Tb2 O30 142.3(6) . .
O30' Tb2 O30 25.3(7) . .
O7 Tb2 N3S' 141.3(11) . .
O5 Tb2 N3S' 86.8(12) . .
O31' Tb2 N3S' 72.1(17) . .
O31 Tb2 N3S' 6(2) . .
O11 Tb2 N3S' 74.7(11) . .
O13 Tb2 N3S' 112.6(10) . .
O12 Tb2 N3S' 141.0(13) . .
O30' Tb2 N3S' 69.9(13) . .
O30 Tb2 N3S' 53.9(11) . .
O7 Tb2 N3S 80.3(8) . .
O5 Tb2 N3S 137.7(7) . .
O31' Tb2 N3S 6.1(9) . .
O31 Tb2 N3S 78.4(12) . .
O11 Tb2 N3S 119.6(7) . .
O13 Tb2 N3S 78.5(7) . .
O12 Tb2 N3S 141.0(7) . .
O30' Tb2 N3S 47.4(7) . .
O30 Tb2 N3S 66.1(9) . .
N3S' Tb2 N3S 73.3(15) . .
O7 Tb2 C69' 74.9(8) . .
O5 Tb2 C69' 117.3(5) . .
O31' Tb2 C69' 26.4(4) . .
O31 Tb2 C69' 74.1(12) . .
O11 Tb2 C69' 134.0(7) . .
O13 Tb2 C69' 98.5(6) . .
O12 Tb2 C69' 148.7(8) . .
O30' Tb2 C69' 26.6(3) . .
O30 Tb2 C69' 47.1(8) . .
N3S' Tb2 C69' 70.3(15) . .
N3S Tb2 C69' 20.8(7) . .
O24 Tb3 O22 104.8(10) . .
O24 Tb3 O23 79.8(10) . .
O22 Tb3 O23 82.2(7) . .
O24 Tb3 O1' 145.3(11) . .
O22 Tb3 O1' 102.0(8) . .
O23 Tb3 O1' 82.6(7) . .
O24 Tb3 O1 174.0(10) . .
O22 Tb3 O1 76.9(7) . .
O23 Tb3 O1 94.9(7) . .
O1' Tb3 O1 29.8(7) . .
O24 Tb3 O24' 26.7(9) . .
O22 Tb3 O24' 78.7(9) . .
O23 Tb3 O24' 81.3(8) . .
O1' Tb3 O24' 163.6(9) . .
O1 Tb3 O24' 155.6(10) . .
O24 Tb3 O10 81.3(9) . .
O22 Tb3 O10 161.7(7) . .
O23 Tb3 O10 81.9(6) . .
O1' Tb3 O10 66.8(7) . .
O1 Tb3 O10 95.3(6) . .
O24' Tb3 O10 107.9(9) . .
O24 Tb3 O8 77.3(9) . .
O22 Tb3 O8 125.6(7) . .
O23 Tb3 O8 147.7(6) . .
O1' Tb3 O8 104.0(6) . .
O1 Tb3 O8 106.4(6) . .
O24' Tb3 O8 88.2(8) . .
O10 Tb3 O8 72.3(5) . .
O24 Tb3 O9 120.4(9) . .
O22 Tb3 O9 75.9(6) . .
O23 Tb3 O9 153.2(6) . .
O1' Tb3 O9 87.1(6) . .
O1 Tb3 O9 65.5(6) . .
O24' Tb3 O9 108.8(8) . .
O10 Tb3 O9 116.4(4) . .
O8 Tb3 O9 59.0(4) . .
O24 Tb3 P3 98.3(9) . .
O22 Tb3 P3 100.5(6) . .
O23 Tb3 P3 177.1(5) . .
O1' Tb3 P3 97.9(6) . .
O1 Tb3 P3 86.8(5) . .
O24' Tb3 P3 98.1(7) . .
O10 Tb3 P3 95.6(4) . .
O8 Tb3 P3 29.4(3) . .
O9 Tb3 P3 29.6(3) . .
O24 Tb3 Co1 82.8(9) . .
O22 Tb3 Co1 160.0(5) . .
O23 Tb3 Co1 117.6(5) . .
O1' Tb3 Co1 79.3(6) . .
O1 Tb3 Co1 97.4(5) . .
O24' Tb3 Co1 105.7(8) . .
O10 Tb3 Co1 36.2(4) . .
O8 Tb3 Co1 37.0(3) . .
O9 Tb3 Co1 84.3(3) . .
P3 Tb3 Co1 59.75(10) . .
O24 Tb3 Tb3 50.3(9) . 4_565
O22 Tb3 Tb3 142.9(5) . 4_565
O23 Tb3 Tb3 67.7(5) . 4_565
O1' Tb3 Tb3 95.3(6) . 4_565
O1 Tb3 Tb3 125.1(6) . 4_565
O24' Tb3 Tb3 75.8(8) . 4_565
O10 Tb3 Tb3 33.4(3) . 4_565
O8 Tb3 Tb3 80.2(3) . 4_565
O9 Tb3 Tb3 138.2(3) . 4_565
P3 Tb3 Tb3 109.42(10) . 4_565
Co1 Tb3 Tb3 55.52(3) . 4_565
O12 Co1 O12 80.3(5) 4_565 .
O12 Co1 O13 83.5(4) 4_565 .
O12 Co1 O13 83.5(4) . .
O12 Co1 O10 97.9(4) 4_565 .
O12 Co1 O10 97.9(4) . .
O13 Co1 O10 178.1(6) . .
O12 Co1 O8 173.0(4) 4_565 .
O12 Co1 O8 92.7(4) . .
O13 Co1 O8 95.5(4) . .
O10 Co1 O8 83.2(4) . .
O12 Co1 O8 92.7(4) 4_565 4_565
O12 Co1 O8 173.0(4) . 4_565
O13 Co1 O8 95.5(4) . 4_565
O10 Co1 O8 83.2(4) . 4_565
O8 Co1 O8 94.3(7) . 4_565
O12 Co1 Tb2 43.3(3) 4_565 4_565
O12 Co1 Tb2 89.7(3) . 4_565
O13 Co1 Tb2 42.4(2) . 4_565
O10 Co1 Tb2 138.6(2) . 4_565
O8 Co1 Tb2 137.2(3) . 4_565
O8 Co1 Tb2 85.0(4) 4_565 4_565
O12 Co1 Tb2 89.7(3) 4_565 .
O12 Co1 Tb2 43.3(3) . .
O13 Co1 Tb2 42.4(2) . .
O10 Co1 Tb2 138.6(2) . .
O8 Co1 Tb2 85.0(4) . .
O8 Co1 Tb2 137.2(3) 4_565 .
Tb2 Co1 Tb2 68.12(6) 4_565 .
O12 Co1 Tb3 89.8(3) 4_565 4_565
O12 Co1 Tb3 136.6(3) . 4_565
O13 Co1 Tb3 137.5(2) . 4_565
O10 Co1 Tb3 41.5(2) . 4_565
O8 Co1 Tb3 95.5(4) . 4_565
O8 Co1 Tb3 42.8(3) 4_565 4_565
Tb2 Co1 Tb3 111.46(2) 4_565 4_565
Tb2 Co1 Tb3 179.48(7) . 4_565
O12 Co1 Tb3 136.6(3) 4_565 .
O12 Co1 Tb3 89.8(3) . .
O13 Co1 Tb3 137.5(2) . .
O10 Co1 Tb3 41.5(2) . .
O8 Co1 Tb3 42.8(3) . .
O8 Co1 Tb3 95.5(4) 4_565 .
Tb2 Co1 Tb3 179.48(7) 4_565 .
Tb2 Co1 Tb3 111.46(2) . .
Tb3 Co1 Tb3 68.95(6) 4_565 .
O18' Co2 O19 73.9(14) . .
O18' Co2 O33 131.1(10) . .
O19 Co2 O33 135.9(10) . .
O18' Co2 O19' 101.1(14) . .
O19 Co2 O19' 28.3(12) . .
O33 Co2 O19' 118.8(11) . .
O18' Co2 O1W' 101.1(15) . .
O19 Co2 O1W' 119.1(13) . .
O33 Co2 O1W' 93.7(10) . .
O19' Co2 O1W' 106.6(14) . .
O18' Co2 O18 28.2(11) . .
O19 Co2 O18 96.8(14) . .
O33 Co2 O18 120.7(9) . .
O19' Co2 O18 120.1(14) . .
O1W' Co2 O18 75.7(15) . .
O18' Co2 O1W 121.0(14) . .
O19 Co2 O1W 102.1(15) . .
O33 Co2 O1W 93.2(10) . .
O19' Co2 O1W 81.8(15) . .
O1W' Co2 O1W 28.8(11) . .
O18 Co2 O1W 100.7(14) . .
O18' Co2 O28 72.9(12) . .
O19 Co2 O28 88.5(12) . .
O33 Co2 O28 71.1(7) . .
O19' Co2 O28 103.7(12) . .
O1W' Co2 O28 149.7(11) . .
O18 Co2 O28 89.4(12) . .
O1W Co2 O28 164.3(11) . .
O18' Co2 C18 98.9(14) . .
O19 Co2 C18 28.2(13) . .
O33 Co2 C18 108.8(10) . .
O19' Co2 C18 20.5(12) . .
O1W' Co2 C18 126.7(13) . .
O18 Co2 C18 124.3(13) . .
O1W Co2 C18 100.3(14) . .
O28 Co2 C18 83.5(11) . .
O18' Co2 Tb4 125.2(10) . .
O19 Co2 Tb4 95.2(10) . .
O33 Co2 Tb4 41.3(3) . .
O19' Co2 Tb4 85.7(10) . .
O1W' Co2 Tb4 129.1(11) . .
O18 Co2 Tb4 140.0(10) . .
O1W Co2 Tb4 113.8(10) . .
O28 Co2 Tb4 52.9(7) . .
C18 Co2 Tb4 70.1(9) . .
O18' Co2 Tb4' 92.1(10) . .
O19 Co2 Tb4' 128.3(10) . .
O33 Co2 Tb4' 39.6(3) . .
O19' Co2 Tb4' 135.3(10) . .
O1W' Co2 Tb4' 112.4(9) . .
O18 Co2 Tb4' 90.7(9) . .
O1W Co2 Tb4' 126.6(10) . .
O28 Co2 Tb4' 40.3(6) . .
C18 Co2 Tb4' 115.6(9) . .
Tb4 Co2 Tb4' 52.85(7) . .
O11 Co3 O12 82.8(4) . 4_565
O11 Co3 O12 82.8(4) . .
O12 Co3 O12 79.3(5) 4_565 .
O11 Co3 O4 95.3(4) . .
O12 Co3 O4 172.4(4) 4_565 .
O12 Co3 O4 93.2(4) . .
O11 Co3 O4 95.3(4) . 4_565
O12 Co3 O4 93.2(4) 4_565 4_565
O12 Co3 O4 172.4(4) . 4_565
O4 Co3 O4 94.4(6) . 4_565
O11 Co3 O14 175.9(5) . .
O12 Co3 O14 100.3(4) 4_565 .
O12 Co3 O14 100.3(4) . .
O4 Co3 O14 81.9(4) . .
O4 Co3 O14 81.9(4) 4_565 .
O11 Co3 Tb2 42.1(2) . .
O12 Co3 Tb2 89.0(3) 4_565 .
O12 Co3 Tb2 43.1(3) . .
O4 Co3 Tb2 84.8(3) . .
O4 Co3 Tb2 136.7(3) 4_565 .
O14 Co3 Tb2 140.11(18) . .
O11 Co3 Tb2 42.1(2) . 4_565
O12 Co3 Tb2 43.1(3) 4_565 4_565
O12 Co3 Tb2 89.0(3) . 4_565
O4 Co3 Tb2 136.7(3) . 4_565
O4 Co3 Tb2 84.8(3) 4_565 4_565
O14 Co3 Tb2 140.11(18) . 4_565
Tb2 Co3 Tb2 67.84(5) . 4_565
O11 Co3 Tb1 136.8(2) . .
O12 Co3 Tb1 137.9(3) 4_565 .
O12 Co3 Tb1 90.8(3) . .
O4 Co3 Tb1 42.2(3) . .
O4 Co3 Tb1 95.6(3) 4_565 .
O14 Co3 Tb1 41.03(18) . .
Tb2 Co3 Tb1 111.24(2) . .
Tb2 Co3 Tb1 178.86(7) 4_565 .
O11 Co3 Tb1 136.8(2) . 4_565
O12 Co3 Tb1 90.8(3) 4_565 4_565
O12 Co3 Tb1 137.9(3) . 4_565
O4 Co3 Tb1 95.6(3) . 4_565
O4 Co3 Tb1 42.2(3) 4_565 4_565
O14 Co3 Tb1 41.03(18) . 4_565
Tb2 Co3 Tb1 178.86(7) . 4_565
Tb2 Co3 Tb1 111.24(2) 4_565 4_565
Tb1 Co3 Tb1 69.66(5) . 4_565
O6 Co4 O17 93.0(9) . .
O6 Co4 O16 91.3(5) . .
O17 Co4 O16 91.8(11) . .
O6 Co4 O2 103.1(7) . .
O17 Co4 O2 163.9(11) . .
O16 Co4 O2 87.8(7) . .
O6 Co4 O28 160.9(8) . .
O17 Co4 O28 88.5(11) . .
O16 Co4 O28 107.7(8) . .
O2 Co4 O28 76.3(9) . .
O6 Co4 O33 92.6(5) . .
O17 Co4 O33 103.7(10) . .
O16 Co4 O33 163.8(6) . .
O2 Co4 O33 76.0(7) . .
O28 Co4 O33 68.6(7) . .
O6 Co4 Tb4 116.5(4) . .
O17 Co4 Tb4 128.7(9) . .
O16 Co4 Tb4 125.8(4) . .
O2 Co4 Tb4 43.0(6) . .
O28 Co4 Tb4 50.3(7) . .
O33 Co4 Tb4 39.3(3) . .
O33 Tb4 O21 163.7(5) . .
O33 Tb4 O20 78.8(9) . .
O21 Tb4 O20 91.5(9) . .
O33 Tb4 O2 75.8(6) . .
O21 Tb4 O2 118.2(7) . .
O20 Tb4 O2 144.2(10) . .
O33 Tb4 O9 86.8(4) . .
O21 Tb4 O9 79.5(5) . .
O20 Tb4 O9 86.6(10) . .
O2 Tb4 O9 116.5(6) . .
O33 Tb4 O27 114.9(8) . .
O21 Tb4 O27 76.7(8) . .
O20 Tb4 O27 84.4(11) . .
O2 Tb4 O27 83.8(8) . .
O9 Tb4 O27 154.2(7) . .
O33 Tb4 O1 99.5(6) . .
O21 Tb4 O1 82.7(6) . .
O20 Tb4 O1 151.6(10) . .
O2 Tb4 O1 58.9(8) . .
O9 Tb4 O1 65.0(6) . .
O27 Tb4 O1 120.7(9) . .
O33 Tb4 O28 64.3(6) . .
O21 Tb4 O28 126.9(7) . .
O20 Tb4 O28 78.4(11) . .
O2 Tb4 O28 68.0(8) . .
O9 Tb4 O28 149.4(7) . .
O27 Tb4 O28 50.7(9) . .
O1 Tb4 O28 126.9(8) . .
O33 Tb4 C50 90.5(10) . .
O21 Tb4 C50 101.5(10) . .
O20 Tb4 C50 83.7(12) . .
O2 Tb4 C50 71.7(9) . .
O9 Tb4 C50 170.3(9) . .
O27 Tb4 C50 24.9(11) . .
O1 Tb4 C50 124.7(10) . .
O28 Tb4 C50 26.2(11) . .
O33 Tb4 P2 88.6(3) . .
O21 Tb4 P2 100.1(4) . .
O20 Tb4 P2 167.1(9) . .
O2 Tb4 P2 30.8(6) . .
O9 Tb4 P2 89.9(3) . .
O27 Tb4 P2 103.7(7) . .
O1 Tb4 P2 28.2(5) . .
O28 Tb4 P2 98.8(6) . .
C50 Tb4 P2 99.3(8) . .
O33 Tb4 Co2 37.1(3) . .
O21 Tb4 Co2 138.6(4) . .
O20 Tb4 Co2 48.3(8) . .
O2 Tb4 Co2 97.6(5) . .
O9 Tb4 Co2 103.5(3) . .
O27 Tb4 Co2 88.3(7) . .
O1 Tb4 Co2 136.6(5) . .
O28 Tb4 Co2 47.1(6) . .
C50 Tb4 Co2 69.2(10) . .
P2 Tb4 Co2 121.02(12) . .
O33 Tb4 Co4 41.8(3) . .
O21 Tb4 Co4 154.5(4) . .
O20 Tb4 Co4 105.1(9) . .
O2 Tb4 Co4 40.3(5) . .
O9 Tb4 Co4 120.0(3) . .
O27 Tb4 Co4 85.7(7) . .
O1 Tb4 Co4 90.9(5) . .
O28 Tb4 Co4 42.2(5) . .
C50 Tb4 Co4 62.2(9) . .
P2 Tb4 Co4 66.08(14) . .
Co2 Tb4 Co4 57.41(12) . .
P2 O1 Tb3 147.8(15) . .
P2 O1 Tb4 99.0(12) . .
Tb3 O1 Tb4 112.1(9) . .
P2 O2 Co4 135.4(12) . .
P2 O2 Tb4 101.4(11) . .
Co4 O2 Tb4 96.7(8) . .
P2 O3 Tb1 144.2(15) . .
C13 O17 Co4 139(3) . .
C13 O18 Co2 124(2) . .
O17 C13 O18 122(3) . .
O17 C13 C14 120(3) . .
O18 C13 C14 118(3) . .
C16 C14 C15 110.7(12) . .
C16 C14 C17 110.5(14) . .
C15 C14 C17 110.5(13) . .
C16 C14 C13 108.4(13) . .
C15 C14 C13 108.4(14) . .
C17 C14 C13 108.3(13) . .
C14 C15 H15A 109.5 . .
C14 C15 H15B 109.5 . .
H15A C15 H15B 109.5 . .
C14 C15 H15C 109.5 . .
H15A C15 H15C 109.5 . .
H15B C15 H15C 109.5 . .
C14 C16 H16A 109.5 . .
C14 C16 H16B 109.5 . .
H16A C16 H16B 109.5 . .
C14 C16 H16C 109.5 . .
H16A C16 H16C 109.5 . .
H16B C16 H16C 109.5 . .
C14 C17 H17A 109.5 . .
C14 C17 H17B 109.5 . .
H17A C17 H17B 109.5 . .
C14 C17 H17C 109.5 . .
H17A C17 H17C 109.5 . .
H17B C17 H17C 109.5 . .
C50 O27 Tb4 100(4) . .
C50 O28 Co4 132(2) . .
C50 O28 Co2 140(3) . .
Co4 O28 Co2 85.6(8) . .
C50 O28 Tb4 88(3) . .
Co4 O28 Tb4 87.4(8) . .
Co2 O28 Tb4 80.0(8) . .
O27 C50 O28 120(6) . .
O27 C50 C51 118(4) . .
O28 C50 C51 122(3) . .
O27 C50 Tb4 55(3) . .
O28 C50 Tb4 66(3) . .
C51 C50 Tb4 169(2) . .
C53 C51 C52 109(2) . .
C53 C51 C54 108(2) . .
C52 C51 C54 108(2) . .
C53 C51 C50 111(2) . .
C52 C51 C50 111(2) . .
C54 C51 C50 110(2) . .
C51 C52 H52A 109.5 . .
C51 C52 H52B 109.5 . .
H52A C52 H52B 109.5 . .
C51 C52 H52C 109.5 . .
H52A C52 H52C 109.5 . .
H52B C52 H52C 109.5 . .
C51 C53 H53A 109.5 . .
C51 C53 H53B 109.5 . .
H53A C53 H53B 109.5 . .
C51 C53 H53C 109.5 . .
H53A C53 H53C 109.5 . .
H53B C53 H53C 109.5 . .
C51 C54 H54A 109.5 . .
C51 C54 H54B 109.5 . .
H54A C54 H54B 109.5 . .
C51 C54 H54C 109.5 . .
H54A C54 H54C 109.5 . .
H54B C54 H54C 109.5 . .
C18 O19 Co2 100(3) . .
C18 O20 Tb4 137(3) . .
O19 C18 O20 124(4) . .
O19 C18 C19 118(3) . .
O20 C18 C19 118(3) . .
O19 C18 Co2 52(2) . .
O20 C18 Co2 72(2) . .
C19 C18 Co2 169(2) . .
C20 C19 C18 111.2(18) . .
C20 C19 C22 107.8(19) . .
C18 C19 C22 111.0(18) . .
C20 C19 C21 108.1(19) . .
C18 C19 C21 110.7(18) . .
C22 C19 C21 107.9(19) . .
C19 C20 H20A 109.5 . .
C19 C20 H20B 109.5 . .
H20A C20 H20B 109.5 . .
C19 C20 H20C 109.5 . .
H20A C20 H20C 109.5 . .
H20B C20 H20C 109.5 . .
C19 C21 H21A 109.5 . .
C19 C21 H21B 109.5 . .
H21A C21 H21B 109.5 . .
C19 C21 H21C 109.5 . .
H21A C21 H21C 109.5 . .
H21B C21 H21C 109.5 . .
C19 C22 H22A 109.5 . .
C19 C22 H22B 109.5 . .
H22A C22 H22B 109.5 . .
C19 C22 H22C 109.5 . .
H22A C22 H22C 109.5 . .
H22B C22 H22C 109.5 . .
O16 Tb4' O33 161.9(5) . .
O16 Tb4' O6 82.4(4) . .
O33 Tb4' O6 87.2(4) . .
O16 Tb4' O17' 86.3(9) . .
O33 Tb4' O17' 77.8(9) . .
O6 Tb4' O17' 83.0(8) . .
O16 Tb4' O2' 119.8(6) . .
O33 Tb4' O2' 78.2(6) . .
O6 Tb4' O2' 119.6(6) . .
O17' Tb4' O2' 145.8(9) . .
O16 Tb4' O29' 70.6(7) . .
O33 Tb4' O29' 116.0(7) . .
O6 Tb4' O29' 151.3(7) . .
O17' Tb4' O29' 85.7(11) . .
O2' Tb4' O29' 83.3(9) . .
O16 Tb4' O3' 86.9(7) . .
O33 Tb4' O3' 103.2(6) . .
O6 Tb4' O3' 69.2(5) . .
O17' Tb4' O3' 152.0(9) . .
O2' Tb4' O3' 58.4(7) . .
O29' Tb4' O3' 117.3(9) . .
O16 Tb4' O27' 122.1(7) . .
O33 Tb4' O27' 63.1(7) . .
O6 Tb4' O27' 147.5(7) . .
O17' Tb4' O27' 78.2(10) . .
O2' Tb4' O27' 69.3(9) . .
O29' Tb4' O27' 53.0(9) . .
O3' Tb4' O27' 127.7(8) . .
O16 Tb4' C50' 96.3(10) . .
O33 Tb4' C50' 89.8(9) . .
O6 Tb4' C50' 164.8(9) . .
O17' Tb4' C50' 81.8(12) . .
O2' Tb4' C50' 74.2(10) . .
O29' Tb4' C50' 26.3(11) . .
O3' Tb4' C50' 126.0(10) . .
O27' Tb4' C50' 26.7(11) . .
O16 Tb4' P2 104.4(4) . .
O33 Tb4' P2 91.2(3) . .
O6 Tb4' P2 95.4(3) . .
O17' Tb4' P2 168.9(9) . .
O2' Tb4' P2 28.6(6) . .
O29' Tb4' P2 100.4(7) . .
O3' Tb4' P2 29.8(5) . .
O27' Tb4' P2 98.0(7) . .
C50' Tb4' P2 99.6(9) . .
O16 Tb4' Co2 133.6(4) . .
O33 Tb4' Co2 34.8(3) . .
O6 Tb4' Co2 100.8(3) . .
O17' Tb4' Co2 49.0(8) . .
O2' Tb4' Co2 99.0(5) . .
O29' Tb4' Co2 91.4(7) . .
O3' Tb4' Co2 138.0(5) . .
O27' Tb4' Co2 47.2(6) . .
C50' Tb4' Co2 69.1(9) . .
P2 Tb4' Co2 121.11(12) . .
O16 Tb4' Co4' 154.6(4) . .
O33 Tb4' Co4' 42.0(3) . .
O6 Tb4' Co4' 120.0(3) . .
O17' Tb4' Co4' 106.8(8) . .
O2' Tb4' Co4' 40.8(5) . .
O29' Tb4' Co4' 88.5(7) . .
O3' Tb4' Co4' 90.4(5) . .
O27' Tb4' Co4' 44.2(6) . .
C50' Tb4' Co4' 65.2(9) . .
P2 Tb4' Co4' 64.46(18) . .
Co2 Tb4' Co4' 58.36(17) . .
O9 Co4' O20' 93.0(11) . .
O9 Co4' O21 94.5(7) . .
O20' Co4' O21 87.8(11) . .
O9 Co4' O2' 106.0(8) . .
O20' Co4' O2' 161.0(13) . .
O21 Co4' O2' 90.1(8) . .
O9 Co4' O33 95.6(6) . .
O20' Co4' O33 99.2(11) . .
O21 Co4' O33 167.4(6) . .
O2' Co4' O33 79.8(7) . .
O9 Co4' O27' 161.3(9) . .
O20' Co4' O27' 86.1(12) . .
O21 Co4' O27' 104.2(9) . .
O2' Co4' O27' 76.1(9) . .
O33 Co4' O27' 66.2(8) . .
O9 Co4' Tb4' 118.7(5) . .
O20' Co4' Tb4' 126.2(11) . .
O21 Co4' Tb4' 127.3(5) . .
O2' Co4' Tb4' 44.1(6) . .
O33 Co4' Tb4' 40.5(3) . .
O27' Co4' Tb4' 49.9(6) . .
P2 O1' Tb3 136.3(14) . .
P2 O2' Co4' 136.2(14) . .
P2 O2' Tb4' 98.4(11) . .
Co4' O2' Tb4' 95.2(9) . .
P2 O3' Tb1 158.3(16) . .
P2 O3' Tb4' 92.9(11) . .
Tb1 O3' Tb4' 107.4(9) . .
C13' O17' Tb4' 142(3) . .
C13' O18' Co2 103(2) . .
O17' C13' O18' 124(4) . .
O17' C13' C14' 123(3) . .
O18' C13' C14' 113(3) . .
C17' C14' C15' 109.3(18) . .
C17' C14' C16' 109.6(18) . .
C15' C14' C16' 109.3(18) . .
C17' C14' C13' 109.7(18) . .
C15' C14' C13' 109.5(18) . .
C16' C14' C13' 109.5(18) . .
C14' C15' H15D 109.5 . .
C14' C15' H15E 109.5 . .
H15D C15' H15E 109.5 . .
C14' C15' H15F 109.5 . .
H15D C15' H15F 109.5 . .
H15E C15' H15F 109.5 . .
C14' C16' H16D 109.5 . .
C14' C16' H16E 109.5 . .
H16D C16' H16E 109.5 . .
C14' C16' H16F 109.5 . .
H16D C16' H16F 109.5 . .
H16E C16' H16F 109.5 . .
C14' C17' H17D 109.5 . .
C14' C17' H17E 109.5 . .
H17D C17' H17E 109.5 . .
C14' C17' H17F 109.5 . .
H17D C17' H17F 109.5 . .
H17E C17' H17F 109.5 . .
C50' O27' Co4' 135(3) . .
C50' O27' Tb4' 88(3) . .
Co4' O27' Tb4' 85.9(8) . .
C50' O29' Tb4' 99(3) . .
O29' C50' O27' 120(5) . .
O29' C50' C51' 118(4) . .
O27' C50' C51' 121(3) . .
O29' C50' Tb4' 55(3) . .
O27' C50' Tb4' 65(3) . .
C51' C50' Tb4' 167(2) . .
C50' C51' C54' 108.2(19) . .
C50' C51' C52' 108.3(19) . .
C54' C51' C52' 110.8(18) . .
C50' C51' C53' 108.2(19) . .
C54' C51' C53' 110.9(18) . .
C52' C51' C53' 110.5(18) . .
C51' C52' H52D 109.5 . .
C51' C52' H52E 109.5 . .
H52D C52' H52E 109.5 . .
C51' C52' H52F 109.5 . .
H52D C52' H52F 109.5 . .
H52E C52' H52F 109.5 . .
C51' C53' H53D 109.5 . .
C51' C53' H53E 109.5 . .
H53D C53' H53E 109.5 . .
C51' C53' H53F 109.5 . .
H53D C53' H53F 109.5 . .
H53E C53' H53F 109.5 . .
C51' C54' H54D 109.5 . .
C51' C54' H54E 109.5 . .
H54D C54' H54E 109.5 . .
C51' C54' H54F 109.5 . .
H54D C54' H54F 109.5 . .
H54E C54' H54F 109.5 . .
C18' O19' Co2 124(3) . .
C18' O20' Co4' 142(3) . .
O20' C18' O19' 124(3) . .
O20' C18' C19' 120(3) . .
O19' C18' C19' 116(3) . .
C21' C19' C18' 107.1(17) . .
C21' C19' C20' 111.8(16) . .
C18' C19' C20' 107.1(18) . .
C21' C19' C22' 111.8(16) . .
C18' C19' C22' 107.1(17) . .
C20' C19' C22' 111.7(16) . .
C19' C20' H20D 109.5 . .
C19' C20' H20E 109.5 . .
H20D C20' H20E 109.5 . .
C19' C20' H20F 109.5 . .
H20D C20' H20F 109.5 . .
H20E C20' H20F 109.5 . .
C19' C21' H21D 109.5 . .
C19' C21' H21E 109.5 . .
H21D C21' H21E 109.5 . .
C19' C21' H21F 109.5 . .
H21D C21' H21F 109.5 . .
H21E C21' H21F 109.5 . .
C19' C22' H22D 109.5 . .
C19' C22' H22E 109.5 . .
H22D C22' H22E 109.5 . .
C19' C22' H22F 109.5 . .
H22D C22' H22F 109.5 . .
H22E C22' H22F 109.5 . .
O5 P1 O6 113.0(6) . .
O5 P1 O4 114.5(6) . .
O6 P1 O4 103.2(6) . .
O5 P1 C5 107.4(7) . .
O6 P1 C5 110.6(7) . .
O4 P1 C5 108.1(7) . .
O5 P1 Tb1 134.3(4) . .
O6 P1 Tb1 53.3(4) . .
O4 P1 Tb1 50.1(4) . .
C5 P1 Tb1 118.3(6) . .
O2' P2 O3' 110.3(14) . .
O2' P2 O1 67.9(13) . .
O3' P2 O1 135.5(12) . .
O2' P2 O3 136.4(12) . .
O3' P2 O3 34.6(10) . .
O1 P2 O3 115.5(13) . .
O2' P2 O2 36.1(10) . .
O3' P2 O2 76.3(13) . .
O1 P2 O2 100.6(12) . .
O3 P2 O2 108.5(12) . .
O2' P2 O1' 112.1(13) . .
O3' P2 O1' 110.1(13) . .
O1 P2 O1' 45.1(11) . .
O3 P2 O1' 77.7(13) . .
O2 P2 O1' 138.4(12) . .
O2' P2 C1 108.3(11) . .
O3' P2 C1 110.3(11) . .
O1 P2 C1 112.1(10) . .
O3 P2 C1 109.4(10) . .
O2 P2 C1 110.4(10) . .
O1' P2 C1 105.5(11) . .
O2' P2 Tb4' 53.0(9) . .
O3' P2 Tb4' 57.3(10) . .
O1 P2 Tb4' 107.1(9) . .
O3 P2 Tb4' 87.7(9) . .
O2 P2 Tb4' 21.2(7) . .
O1' P2 Tb4' 131.1(8) . .
C1 P2 Tb4' 123.3(7) . .
O2' P2 Tb4 19.2(9) . .
O3' P2 Tb4 111.3(9) . .
O1 P2 Tb4 52.9(10) . .
O3 P2 Tb4 127.0(8) . .
O2 P2 Tb4 47.8(8) . .
O1' P2 Tb4 94.7(9) . .
C1 P2 Tb4 123.0(6) . .
Tb4' P2 Tb4 58.29(11) . .
O7 P3 O9 114.0(7) . .
O7 P3 O8 115.2(7) . .
O9 P3 O8 103.3(8) . .
O7 P3 C9 107.3(10) . .
O9 P3 C9 109.7(9) . .
O8 P3 C9 107.1(11) . .
O7 P3 Tb3 135.6(5) . .
O9 P3 Tb3 53.7(6) . .
O8 P3 Tb3 49.8(5) . .
C9 P3 Tb3 117.0(9) . .
P1 O4 Co3 127.7(6) . .
P1 O4 Tb1 100.2(5) . .
Co3 O4 Tb1 101.8(4) . .
P1 O5 Tb2 138.6(6) . .
P1 O6 Co4 139.7(7) . .
P1 O6 Tb4' 143.2(7) . .
Co4 O6 Tb4' 15.80(18) . .
P1 O6 Tb1 96.8(5) . .
Co4 O6 Tb1 118.9(5) . .
Tb4' O6 Tb1 106.0(4) . .
P3 O7 Tb2 138.5(8) . .
P3 O8 Co1 126.5(7) . .
P3 O8 Tb3 100.8(6) . .
Co1 O8 Tb3 100.2(5) . .
P3 O9 Co4' 142.0(9) . .
P3 O9 Tb4 142.5(8) . .
Co4' O9 Tb4 9.0(3) . .
P3 O9 Tb3 96.7(7) . .
Co4' O9 Tb3 116.5(6) . .
Tb4 O9 Tb3 110.5(5) . .
Co1 O10 Tb3 102.3(5) . 4_565
Co1 O10 Tb3 102.3(5) . .
Tb3 O10 Tb3 113.2(6) 4_565 .
Co1 O10 H10D 112.7 . .
Tb3 O10 H10D 112.7 4_565 .
Tb3 O10 H10D 112.7 . .
Co3 O11 Tb2 101.6(4) . 4_565
Co3 O11 Tb2 101.6(4) . .
Tb2 O11 Tb2 109.3(6) 4_565 .
Co3 O11 H11D 114.3 . .
Tb2 O11 H11D 114.3 4_565 .
Tb2 O11 H11D 114.3 . .
Co1 O12 Co3 100.1(4) . .
Co1 O12 Tb2 100.6(4) . .
Co3 O12 Tb2 100.4(4) . .
Co1 O12 H12D 117.5 . .
Co3 O12 H12D 117.5 . .
Tb2 O12 H12D 117.5 . .
Co1 O13 Tb2 101.1(4) . 4_565
Co1 O13 Tb2 101.1(4) . .
Tb2 O13 Tb2 109.2(6) 4_565 .
Co1 O13 H13A 114.6 . .
Tb2 O13 H13A 114.6 4_565 .
Tb2 O13 H13A 114.6 . .
Co3 O14 Tb1 102.6(4) . .
Co3 O14 Tb1 102.6(4) . 4_565
Tb1 O14 Tb1 116.2(6) . 4_565
Co3 O14 H14A 111.6 . .
Tb1 O14 H14A 111.6 . .
Tb1 O14 H14A 111.6 4_565 .
C28 O15 Tb1 148(2) . .
C28 O15' Tb1 120(2) . .
C28 O16 Co4 135.3(13) . .
C28 O16 Tb4' 132.7(14) . .
Co4 O16 Tb4' 17.53(17) . .
C23 O21 Co4' 132.3(15) . .
C23 O21 Tb4 139.4(15) . .
Co4' O21 Tb4 14.6(2) . .
C23 O22 Tb3 150.2(17) . .
C45 O23 Tb3 139(2) . .
C41 O24 O24 59(2) . 4_565
C41 O24 Tb3 158(3) . .
O24 O24 Tb3 129.7(9) 4_565 .
C41 O24' Tb3 116(2) . .
C33 O25 Tb1 138.0(14) . .
C37 O26 Tb1 128.4(18) . .
C37 O26' Tb1 129.4(7) . 4_565
C37 O26' Tb1 129.4(7) . .
Tb1 O26' Tb1 96.5(6) 4_565 .
C69 O30 Tb2 91(2) . .
C69 O31 Tb2 101(2) . .
O31 C69 O30 114(3) . .
O31 C69 C70 127(3) . .
O30 C69 C70 119(2) . .
O31 C69 Tb2 52.4(19) . .
O30 C69 Tb2 62.2(17) . .
C70 C69 Tb2 174.5(17) . .
C71 C70 C72 112.0(18) . .
C71 C70 C73 111.9(18) . .
C72 C70 C73 111.8(17) . .
C71 C70 C69 106.9(19) . .
C72 C70 C69 107.0(19) . .
C73 C70 C69 106.8(19) . .
C70 C71 H71A 109.5 . .
C70 C71 H71B 109.5 . .
H71A C71 H71B 109.5 . .
C70 C71 H71C 109.5 . .
H71A C71 H71C 109.5 . .
H71B C71 H71C 109.5 . .
C70 C72 H72A 109.5 . .
C70 C72 H72B 109.5 . .
H72A C72 H72B 109.5 . .
C70 C72 H72C 109.5 . .
H72A C72 H72C 109.5 . .
H72B C72 H72C 109.5 . .
C70 C73 H73A 109.5 . .
C70 C73 H73B 109.5 . .
H73A C73 H73B 109.5 . .
C70 C73 H73C 109.5 . .
H73A C73 H73C 109.5 . .
H73B C73 H73C 109.5 . .
C5S N3S Tb2 112.1(16) . .
N3S C5S C6S 164(2) . 4_565
N3S C5S C6S 178.1(14) . .
C6S C5S C6S 14.2(18) 4_565 .
C6S C6S C5S 136.6(18) 4_565 4_565
C6S C6S C5S 29.2 4_565 .
C5S C6S C5S 107.4(18) 4_565 .
C6S C6S H6SA 71.6 4_565 .
C5S C6S H6SA 148.9 4_565 .
C5S C6S H6SA 99.8 . .
C6S C6S H6SB 100.1 4_565 .
C5S C6S H6SB 82.7 4_565 .
C5S C6S H6SB 98.9 . .
H6SA C6S H6SB 108.1 . .
C6S C6S H6SC 119.0 4_565 .
C5S C6S H6SC 48.6 4_565 .
C5S C6S H6SC 101.7 . .
H6SA C6S H6SC 111.7 . .
H6SB C6S H6SC 130.8 . .
C69' O30' Tb2 90.4(16) . .
C69' O31' Tb2 99.5(18) . .
O30' C69' O31' 117(3) . .
O30' C69' C70' 121.4(15) . .
O31' C69' C70' 121.1(15) . .
O30' C69' Tb2 63.0(15) . .
O31' C69' Tb2 54.1(14) . .
C70' C69' Tb2 174.5(13) . .
C69' C70' C72' 112.0(12) . .
C69' C70' C73' 111.2(11) . .
C72' C70' C73' 108.2(11) . .
C69' C70' C71' 110.9(11) . .
C72' C70' C71' 107.5(12) . .
C73' C70' C71' 107.0(13) . .
C70' C71' H71D 109.5 . .
C70' C71' H71E 109.5 . .
H71D C71' H71E 109.5 . .
C70' C71' H71F 109.5 . .
H71D C71' H71F 109.5 . .
H71E C71' H71F 109.5 . .
C70' C72' H72D 109.5 . .
C70' C72' H72E 109.5 . .
H72D C72' H72E 109.5 . .
C70' C72' H72F 109.5 . .
H72D C72' H72F 109.5 . .
H72E C72' H72F 109.5 . .
C70' C73' H73D 109.5 . .
C70' C73' H73E 109.5 . .
H73D C73' H73E 109.5 . .
C70' C73' H73F 109.5 . .
H73D C73' H73F 109.5 . .
H73E C73' H73F 109.5 . .
C5S' N3S' Tb2 137(4) . .
C6S' C5S' N3S' 168(4) 4_565 .
C6S' C5S' C6S' 15(2) 4_565 .
N3S' C5S' C6S' 153(3) . .
C6S' C6S' C5S' 140(3) 4_565 4_565
C6S' C6S' C5S' 24.4(16) 4_565 .
C5S' C6S' C5S' 116(4) 4_565 .
C6S' C6S' H6SE 117.0 4_565 .
C5S' C6S' H6SE 69.0 4_565 .
C5S' C6S' H6SE 114.0 . .
C6S' C6S' H6SF 129.0 4_565 .
C5S' C6S' H6SF 47.4 4_565 .
C5S' C6S' H6SF 116.6 . .
H6SE C6S' H6SF 110.4 . .
C6S' C6S' H6SD 71.1 4_565 .
C5S' C6S' H6SD 147.0 4_565 .
C5S' C6S' H6SD 95.0 . .
H6SE C6S' H6SD 109.7 . .
H6SF C6S' H6SD 110.0 . .
Co2 O33 Tb4 101.5(5) . .
Co2 O33 Tb4' 105.6(5) . .
Tb4 O33 Tb4' 83.6(4) . .
Co2 O33 Co4 96.0(5) . .
Tb4 O33 Co4 98.9(5) . .
Tb4' O33 Co4 16.67(15) . .
Co2 O33 Co4' 100.4(5) . .
Tb4 O33 Co4' 14.20(18) . .
Tb4' O33 Co4' 97.5(5) . .
Co4 O33 Co4' 113.0(5) . .
Co2 O33 H3D 118.7 . .
Tb4 O33 H3D 118.7 . .
Tb4' O33 H3D 122.0 . .
Co4 O33 H3D 118.7 . .
Co4' O33 H3D 108.4 . .
Co2 O1W H1WA 120.9 . .
Co2 O1W H1WB 118.9 . .
H1WA O1W H1WB 120.1 . .
Co2 O1W H1WD 105.1 . .
H1WA O1W H1WD 98.1 . .
H1WB O1W H1WD 69.1 . .
Co2 O1W' H1WA 102.7 . .
Co2 O1W' H1WC 120.7 . .
H1WA O1W' H1WC 82.2 . .
Co2 O1W' H1WD 119.1 . .
H1WA O1W' H1WD 81.6 . .
H1WC O1W' H1WD 120.1 . .
C3 C1 C2 110.6(18) . .
C3 C1 C4 109.3(17) . .
C2 C1 C4 108.9(17) . .
C3 C1 P2 108.8(13) . .
C2 C1 P2 110.4(13) . .
C4 C1 P2 108.9(13) . .
C1 C2 H2A 109.5 . .
C1 C2 H2B 109.5 . .
H2A C2 H2B 109.5 . .
C1 C2 H2C 109.5 . .
H2A C2 H2C 109.5 . .
H2B C2 H2C 109.5 . .
C1 C3 H3A 109.5 . .
C1 C3 H3B 109.5 . .
H3A C3 H3B 109.5 . .
C1 C3 H3C 109.5 . .
H3A C3 H3C 109.5 . .
H3B C3 H3C 109.5 . .
C1 C4 H4A 109.5 . .
C1 C4 H4B 109.5 . .
H4A C4 H4B 109.5 . .
C1 C4 H4C 109.5 . .
H4A C4 H4C 109.5 . .
H4B C4 H4C 109.5 . .
C7 C5 C6 110.0(16) . .
C7 C5 C8 109.5(16) . .
C6 C5 C8 109.3(16) . .
C7 C5 P1 109.5(12) . .
C6 C5 P1 109.8(12) . .
C8 C5 P1 108.7(12) . .
C5 C6 H6A 109.5 . .
C5 C6 H6B 109.5 . .
H6A C6 H6B 109.5 . .
C5 C6 H6C 109.5 . .
H6A C6 H6C 109.5 . .
H6B C6 H6C 109.5 . .
C5 C7 H7A 109.5 . .
C5 C7 H7B 109.5 . .
H7A C7 H7B 109.5 . .
C5 C7 H7C 109.5 . .
H7A C7 H7C 109.5 . .
H7B C7 H7C 109.5 . .
C5 C8 H8A 109.5 . .
C5 C8 H8B 109.5 . .
H8A C8 H8B 109.5 . .
C5 C8 H8C 109.5 . .
H8A C8 H8C 109.5 . .
H8B C8 H8C 109.5 . .
C11 C9 C12 110(2) . .
C11 C9 C10 111(2) . .
C12 C9 C10 109(2) . .
C11 C9 P3 109.9(15) . .
C12 C9 P3 108.4(17) . .
C10 C9 P3 108.8(15) . .
C9 C10 H10A 109.5 . .
C9 C10 H10B 109.5 . .
H10A C10 H10B 109.5 . .
C9 C10 H10C 109.5 . .
H10A C10 H10C 109.5 . .
H10B C10 H10C 109.5 . .
C9 C11 H11A 109.5 . .
C9 C11 H11B 109.5 . .
H11A C11 H11B 109.5 . .
C9 C11 H11C 109.5 . .
H11A C11 H11C 109.5 . .
H11B C11 H11C 109.5 . .
C9 C12 H12A 109.5 . .
C9 C12 H12B 109.5 . .
H12A C12 H12B 109.5 . .
C9 C12 H12C 109.5 . .
H12A C12 H12C 109.5 . .
H12B C12 H12C 109.5 . .
O22 C23 O21 118(2) . .
O22 C23 C24 121(3) . .
O21 C23 C24 121(3) . .
C26 C24 C27 120(3) . .
C26 C24 C23 103(3) . .
C27 C24 C23 110(2) . .
C26 C24 C25 105(3) . .
C27 C24 C25 110(3) . .
C23 C24 C25 106(3) . .
C24 C25 H25A 109.5 . .
C24 C25 H25B 109.5 . .
H25A C25 H25B 109.5 . .
C24 C25 H25C 109.5 . .
H25A C25 H25C 109.5 . .
H25B C25 H25C 109.5 . .
C24 C26 H26A 109.5 . .
C24 C26 H26B 109.5 . .
H26A C26 H26B 109.5 . .
C24 C26 H26C 109.5 . .
H26A C26 H26C 109.5 . .
H26B C26 H26C 109.5 . .
C24 C27 H27A 109.5 . .
C24 C27 H27B 109.5 . .
H27A C27 H27B 109.5 . .
C24 C27 H27C 109.5 . .
H27A C27 H27C 109.5 . .
H27B C27 H27C 109.5 . .
O15 C28 O16 114(2) . .
O15 C28 O15' 41.8(17) . .
O16 C28 O15' 134(2) . .
O15 C28 C29 129(3) . .
O16 C28 C29 115(2) . .
O15' C28 C29 106(2) . .
C32 C29 C30 116(2) . .
C32 C29 C31 95(2) . .
C30 C29 C31 102(3) . .
C32 C29 C28 118(2) . .
C30 C29 C28 117(2) . .
C31 C29 C28 104(2) . .
C29 C30 H30A 109.5 . .
C29 C30 H30B 109.5 . .
H30A C30 H30B 109.5 . .
C29 C30 H30C 109.5 . .
H30A C30 H30C 109.5 . .
H30B C30 H30C 109.5 . .
C29 C31 H31A 109.5 . .
C29 C31 H31B 109.5 . .
H31A C31 H31B 109.5 . .
C29 C31 H31C 109.5 . .
H31A C31 H31C 109.5 . .
H31B C31 H31C 109.5 . .
C29 C32 H32A 109.5 . .
C29 C32 H32B 109.5 . .
H32A C32 H32B 109.5 . .
C29 C32 H32C 109.5 . .
H32A C32 H32C 109.5 . .
H32B C32 H32C 109.5 . .
O25 C33 O25 128(2) . 4_565
O25 C33 C34 116.2(12) . .
O25 C33 C34 116.2(12) 4_565 .
C35 C34 C36 110(2) . .
C35 C34 C36 110(2) . 4_565
C36 C34 C36 108(3) . 4_565
C35 C34 C33 110(2) . .
C36 C34 C33 110.0(17) . .
C36 C34 C33 110.0(17) 4_565 .
C34 C35 H35A 109.5 . .
C34 C35 H35B 109.5 . .
H35A C35 H35B 109.5 . .
C34 C35 H35C 109.5 . .
H35A C35 H35C 109.5 . .
H35B C35 H35C 109.5 . .
C34 C36 H36A 109.5 . .
C34 C36 H36B 109.5 . .
H36A C36 H36B 109.5 . .
C34 C36 H36C 109.5 . .
H36A C36 H36C 109.5 . .
H36B C36 H36C 109.5 . .
O26' C37 O26 69.2(13) . .
O26' C37 O26 69.2(13) . 4_565
O26 C37 O26 138(3) . 4_565
O26' C37 C38 179(4) . .
O26 C37 C38 110.9(13) . .
O26 C37 C38 110.9(13) 4_565 .
C37 C38 C40 106(2) . .
C37 C38 C39 111.5(17) . .
C40 C38 C39 111.4(16) . .
C37 C38 C39 111.5(17) . 4_565
C40 C38 C39 111.4(16) . 4_565
C39 C38 C39 105(3) . 4_565
C38 C39 H39A 109.5 . .
C38 C39 H39B 109.5 . .
H39A C39 H39B 109.5 . .
C38 C39 H39C 109.5 . .
H39A C39 H39C 109.5 . .
H39B C39 H39C 109.5 . .
C38 C40 H40A 109.5 . .
C38 C40 H40B 109.5 . .
H40A C40 H40B 109.5 . .
C38 C40 H40C 109.5 . .
H40A C40 H40C 109.5 . .
H40B C40 H40C 109.5 . .
O24 C41 O24 62(4) . 4_565
O24 C41 O24' 110(3) . 4_565
O24 C41 O24' 48.1(18) 4_565 4_565
O24 C41 O24' 48.1(18) . .
O24 C41 O24' 110(3) 4_565 .
O24' C41 O24' 156(3) 4_565 .
O24 C41 C42 147(2) . .
O24 C41 C42 147(2) 4_565 .
O24' C41 C42 101.7(18) 4_565 .
O24' C41 C42 101.7(18) . .
C43 C42 C41 117(4) . .
C43 C42 C44 110(2) . 4_565
C41 C42 C44 113(3) . 4_565
C43 C42 C44 110(2) . .
C41 C42 C44 113(3) . .
C44 C42 C44 92(3) 4_565 .
C42 C43 H43A 109.5 . .
C42 C43 H43B 109.5 . .
H43A C43 H43B 109.5 . .
C42 C43 H43C 109.5 . .
H43A C43 H43C 109.5 . .
H43B C43 H43C 109.5 . .
C42 C44 H44A 109.5 . .
C42 C44 H44B 109.5 . .
H44A C44 H44B 109.5 . .
C42 C44 H44C 109.5 . .
H44A C44 H44C 109.5 . .
H44B C44 H44C 109.5 . .
O23 C45 O23 125(3) . 4_565
O23 C45 C46 117.3(16) . .
O23 C45 C46 117.3(16) 4_565 .
C48 C46 C47 110(2) . .
C48 C46 C47 110(2) . 4_565
C47 C46 C47 111(3) . 4_565
C48 C46 C45 106(3) . .
C47 C46 C45 110.3(18) . .
C47 C46 C45 110.3(18) 4_565 .
C46 C47 H47A 109.5 . .
C46 C47 H47B 109.5 . .
H47A C47 H47B 109.5 . .
C46 C47 H47C 109.5 . .
H47A C47 H47C 109.5 . .
H47B C47 H47C 109.5 . .
C46 C48 H48A 109.5 . .
C46 C48 H48B 109.5 . .
H48A C48 H48B 109.5 . .
C46 C48 H48C 109.5 . .
H48A C48 H48C 109.5 . .
H48B C48 H48C 109.5 . .
N1S C1S C2S 164(6) . .
C1S C2S H2SA 109.5 . .
C1S C2S H2SB 109.5 . .
H2SA C2S H2SB 109.5 . .
C1S C2S H2SC 109.5 . .
H2SA C2S H2SC 109.5 . .
H2SB C2S H2SC 109.5 . .
C3S N2S C3S 60.1(15) . 4_565
N2S C3S C3S 59.9(7) . 4_565
N2S C3S C4S 127.0(12) . .
C3S C3S C4S 67.2(5) 4_565 .
C3S C4S C3S 45.5(10) . 4_565
C3S C4S H4SA 114.3 . .
C3S C4S H4SA 147.4 4_565 .
C3S C4S H4SB 105.1 . .
C3S C4S H4SB 65.0 4_565 .
H4SA C4S H4SB 109.5 . .
C3S C4S H4SC 109.1 . .
C3S C4S H4SC 102.4 4_565 .
H4SA C4S H4SC 109.4 . .
H4SB C4S H4SC 109.3 . .

loop_
_geom_bond_atom_site_label_1
_geom_bond_atom_site_label_2
_geom_bond_distance
_geom_bond_site_symmetry_2
Tb1 O15 2.21(2) .
Tb1 O26 2.26(2) .
Tb1 O3' 2.26(2) .
Tb1 O25 2.315(12) .
Tb1 O3 2.33(2) .
Tb1 O14 2.346(7) .
Tb1 O15' 2.36(3) .
Tb1 O4 2.393(10) .
Tb1 O6 2.479(11) .
Tb1 O26' 2.669(12) .
Tb1 P1 3.069(4) .
Tb1 Co3 3.487(2) .
Tb2 O7 2.284(12) .
Tb2 O5 2.288(10) .
Tb2 O31' 2.29(2) .
Tb2 O31 2.30(3) .
Tb2 O11 2.359(8) .
Tb2 O13 2.361(9) .
Tb2 O12 2.396(9) .
Tb2 O30' 2.49(2) .
Tb2 O30 2.52(2) .
Tb2 N3S' 2.56(4) .
Tb2 N3S 2.71(3) .
Tb2 C69' 2.79(2) .
Tb3 O24 2.21(3) .
Tb3 O22 2.215(17) .
Tb3 O23 2.310(16) .
Tb3 O1' 2.31(2) .
Tb3 O1 2.33(2) .
Tb3 O24' 2.35(3) .
Tb3 O10 2.348(8) .
Tb3 O8 2.391(12) .
Tb3 O9 2.496(14) .
Tb3 P3 3.077(6) .
Tb3 Co1 3.463(2) .
Tb3 Tb3 3.921(2) 4_565
Co1 O12 2.062(10) 4_565
Co1 O12 2.062(10) .
Co1 O13 2.082(14) .
Co1 O10 2.094(15) .
Co1 O8 2.118(12) .
Co1 O8 2.118(12) 4_565
Co1 Tb2 3.436(2) 4_565
Co1 Tb3 3.463(2) 4_565
Co2 O18' 1.92(3) .
Co2 O19 1.98(3) .
Co2 O33 1.992(12) .
Co2 O19' 2.02(3) .
Co2 O1W' 2.04(3) .
Co2 O18 2.09(3) .
Co2 O1W 2.10(3) .
Co2 O28 2.41(3) .
Co2 C18 2.49(4) .
Co2 Tb4 3.234(4) .
Co2 Tb4' 3.366(4) .
Co3 O11 2.084(13) .
Co3 O12 2.084(9) 4_565
Co3 O12 2.084(9) .
Co3 O4 2.093(10) .
Co3 O4 2.093(10) 4_565
Co3 O14 2.119(13) .
Co3 Tb2 3.448(2) 4_565
Co3 Tb1 3.487(2) 4_565
Co4 O6 2.035(12) .
Co4 O17 2.04(3) .
Co4 O16 2.110(14) .
Co4 O2 2.21(2) .
Co4 O28 2.29(2) .
Co4 O33 2.292(13) .
Co4 Tb4 3.398(7) .
Tb4 O33 2.180(12) .
Tb4 O21 2.229(12) .
Tb4 O20 2.28(3) .
Tb4 O2 2.33(2) .
Tb4 O9 2.375(13) .
Tb4 O27 2.39(3) .
Tb4 O1 2.49(2) .
Tb4 O28 2.62(3) .
Tb4 C50 2.86(7) .
Tb4 P2 3.085(5) .
O1 P2 1.47(2) .
O2 P2 1.61(2) .
O3 P2 1.51(2) .
O17 C13 1.25(4) .
O18 C13 1.28(5) .
C13 C14 1.523(12) .
C14 C16 1.518(14) .
C14 C15 1.520(10) .
C14 C17 1.520(14) .
C15 H15A 0.9800 .
C15 H15B 0.9800 .
C15 H15C 0.9800 .
C16 H16A 0.9800 .
C16 H16B 0.9800 .
C16 H16C 0.9800 .
C17 H17A 0.9800 .
C17 H17B 0.9800 .
C17 H17C 0.9800 .
O27 C50 1.22(5) .
O28 C50 1.27(6) .
C50 C51 1.51(8) .
C51 C53 1.48(3) .
C51 C52 1.49(3) .
C51 C54 1.49(3) .
C52 H52A 0.9800 .
C52 H52B 0.9800 .
C52 H52C 0.9800 .
C53 H53A 0.9800 .
C53 H53B 0.9800 .
C53 H53C 0.9800 .
C54 H54A 0.9800 .
C54 H54B 0.9800 .
C54 H54C 0.9800 .
O19 C18 1.19(5) .
O20 C18 1.28(5) .
C18 C19 1.520(12) .
C19 C20 1.519(11) .
C19 C22 1.520(16) .
C19 C21 1.521(16) .
C20 H20A 0.9800 .
C20 H20B 0.9800 .
C20 H20C 0.9800 .
C21 H21A 0.9800 .
C21 H21B 0.9800 .
C21 H21C 0.9800 .
C22 H22A 0.9800 .
C22 H22B 0.9800 .
C22 H22C 0.9800 .
Tb4' O16 2.184(12) .
Tb4' O33 2.229(12) .
Tb4' O6 2.314(10) .
Tb4' O17' 2.32(3) .
Tb4' O2' 2.38(2) .
Tb4' O29' 2.38(2) .
Tb4' O3' 2.48(2) .
Tb4' O27' 2.61(3) .
Tb4' C50' 2.87(6) .
Tb4' P2 2.946(5) .
Tb4' Co4' 3.406(8) .
Co4' O9 1.917(15) .
Co4' O20' 2.02(3) .
Co4' O21 2.092(15) .
Co4' O2' 2.23(2) .
Co4' O33 2.299(15) .
Co4' O27' 2.38(3) .
O1' P2 1.63(2) .
O2' P2 1.43(2) .
O3' P2 1.46(2) .
O17' C13' 1.17(4) .
O18' C13' 1.27(5) .
C13' C14' 1.521(12) .
C14' C17' 1.51(3) .
C14' C15' 1.51(3) .
C14' C16' 1.51(3) .
C15' H15D 0.9800 .
C15' H15E 0.9800 .
C15' H15F 0.9800 .
C16' H16D 0.9800 .
C16' H16E 0.9800 .
C16' H16F 0.9800 .
C17' H17D 0.9800 .
C17' H17E 0.9800 .
C17' H17F 0.9800 .
O27' C50' 1.29(6) .
O29' C50' 1.29(5) .
C50' C51' 1.50(8) .
C51' C54' 1.52(3) .
C51' C52' 1.52(3) .
C51' C53' 1.53(3) .
C52' H52D 0.9800 .
C52' H52E 0.9800 .
C52' H52F 0.9800 .
C53' H53D 0.9800 .
C53' H53E 0.9800 .
C53' H53F 0.9800 .
C54' H54D 0.9800 .
C54' H54E 0.9800 .
C54' H54F 0.9800 .
O19' C18' 1.28(5) .
O20' C18' 1.19(5) .
C18' C19' 1.523(12) .
C19' C21' 1.522(16) .
C19' C20' 1.523(11) .
C19' C22' 1.523(16) .
C20' H20D 0.9800 .
C20' H20E 0.9800 .
C20' H20F 0.9800 .
C21' H21D 0.9800 .
C21' H21E 0.9800 .
C21' H21F 0.9800 .
C22' H22D 0.9800 .
C22' H22E 0.9800 .
C22' H22F 0.9800 .
P1 O5 1.508(11) .
P1 O6 1.539(11) .
P1 O4 1.546(11) .
P1 C5 1.809(15) .
P2 C1 1.800(16) .
P3 O7 1.508(13) .
P3 O9 1.532(13) .
P3 O8 1.538(15) .
P3 C9 1.817(19) .
O10 Tb3 2.348(8) 4_565
O10 H10D 1.0000 .
O11 Tb2 2.359(8) 4_565
O11 H11D 1.0000 .
O12 H12D 1.0000 .
O13 Tb2 2.361(9) 4_565
O13 H13A 1.0000 .
O14 Tb1 2.346(7) 4_565
O14 H14A 1.0000 .
O15 C28 1.19(3) .
O15' C28 1.39(4) .
O16 C28 1.24(3) .
O21 C23 1.25(3) .
O22 C23 1.25(3) .
O23 C45 1.22(2) .
O24 C41 1.07(3) .
O24 O24 1.10(7) 4_565
O24' C41 1.41(3) .
O25 C33 1.237(16) .
O26 C37 1.41(3) .
O26' C37 0.92(3) .
O26' Tb1 2.669(12) 4_565
O30 C69 1.30(4) .
O31 C69 1.28(5) .
C69 C70 1.59(5) .
C70 C71 1.38(3) .
C70 C72 1.39(3) .
C70 C73 1.39(3) .
C71 H71A 0.9800 .
C71 H71B 0.9800 .
C71 H71C 0.9800 .
C72 H72A 0.9800 .
C72 H72B 0.9800 .
C72 H72C 0.9800 .
C73 H73A 0.9800 .
C73 H73B 0.9800 .
C73 H73C 0.9800 .
N3S C5S 0.977(9) .
C5S C6S 1.24(4) 4_565
C5S C6S 1.7408 .
C6S C6S 0.62(6) 4_565
C6S C5S 1.24(4) 4_565
C6S H6SA 0.9841 .
C6S H6SB 0.8907 .
C6S H6SC 0.8281 .
O30' C69' 1.251(12) .
O31' C69' 1.262(12) .
C69' C70' 1.525(12) .
C70' C72' 1.533(10) .
C70' C73' 1.543(13) .
C70' C71' 1.548(13) .
C71' H71D 0.9800 .
C71' H71E 0.9800 .
C71' H71F 0.9800 .
C72' H72D 0.9800 .
C72' H72E 0.9800 .
C72' H72F 0.9800 .
C73' H73D 0.9800 .
C73' H73E 0.9800 .
C73' H73F 0.9800 .
N3S' C5S' 1.125(11) .
C5S' C6S' 1.00(5) 4_565
C5S' C6S' 1.534(11) .
C6S' C6S' 0.63(6) 4_565
C6S' C5S' 1.00(5) 4_565
C6S' H6SE 0.9413 .
C6S' H6SF 0.9588 .
C6S' H6SD 0.9721 .
O33 H3D 1.0000 .
O1W H1WA 0.8493 .
O1W H1WB 0.8479 .
O1W H1WD 1.0288 .
O1W' H1WA 1.2738 .
O1W' H1WC 0.8492 .
O1W' H1WD 0.8473 .
C1 C3 1.49(3) .
C1 C2 1.52(2) .
C1 C4 1.54(3) .
C2 H2A 0.9800 .
C2 H2B 0.9800 .
C2 H2C 0.9800 .
C3 H3A 0.9800 .
C3 H3B 0.9800 .
C3 H3C 0.9800 .
C4 H4A 0.9800 .
C4 H4B 0.9800 .
C4 H4C 0.9800 .
C5 C7 1.53(2) .
C5 C6 1.54(3) .
C5 C8 1.56(2) .
C6 H6A 0.9800 .
C6 H6B 0.9800 .
C6 H6C 0.9800 .
C7 H7A 0.9800 .
C7 H7B 0.9800 .
C7 H7C 0.9800 .
C8 H8A 0.9800 .
C8 H8B 0.9800 .
C8 H8C 0.9800 .
C9 C11 1.51(3) .
C9 C12 1.54(4) .
C9 C10 1.57(3) .
C10 H10A 0.9800 .
C10 H10B 0.9800 .
C10 H10C 0.9800 .
C11 H11A 0.9800 .
C11 H11B 0.9800 .
C11 H11C 0.9800 .
C12 H12A 0.9800 .
C12 H12B 0.9800 .
C12 H12C 0.9800 .
C23 C24 1.51(3) .
C24 C26 1.47(4) .
C24 C27 1.49(4) .
C24 C25 1.58(4) .
C25 H25A 0.9800 .
C25 H25B 0.9800 .
C25 H25C 0.9800 .
C26 H26A 0.9800 .
C26 H26B 0.9800 .
C26 H26C 0.9800 .
C27 H27A 0.9800 .
C27 H27B 0.9800 .
C27 H27C 0.9800 .
C28 C29 1.51(3) .
C29 C32 1.42(4) .
C29 C30 1.49(4) .
C29 C31 1.51(4) .
C30 H30A 0.9800 .
C30 H30B 0.9800 .
C30 H30C 0.9800 .
C31 H31A 0.9800 .
C31 H31B 0.9800 .
C31 H31C 0.9800 .
C32 H32A 0.9800 .
C32 H32B 0.9800 .
C32 H32C 0.9800 .
C33 O25 1.238(16) 4_565
C33 C34 1.58(3) .
C34 C35 1.39(4) .
C34 C36 1.45(3) .
C34 C36 1.45(3) 4_565
C35 H35A 0.9800 .
C35 H35B 0.9800 .
C35 H35C 0.9800 .
C36 H36A 0.9800 .
C36 H36B 0.9800 .
C36 H36C 0.9800 .
C37 O26 1.41(3) 4_565
C37 C38 1.44(3) .
C38 C40 1.50(4) .
C38 C39 1.57(3) .
C38 C39 1.57(3) 4_565
C39 H39A 0.9800 .
C39 H39B 0.9800 .
C39 H39C 0.9800 .
C40 H40A 0.9800 .
C40 H40B 0.9800 .
C40 H40C 0.9800 .
C41 O24 1.07(3) 4_565
C41 O24' 1.41(3) 4_565
C41 C42 1.44(4) .
C42 C43 1.34(5) .
C42 C44 1.48(4) 4_565
C42 C44 1.48(4) .
C43 H43A 0.9800 .
C43 H43B 0.9800 .
C43 H43C 0.9800 .
C44 H44A 0.9800 .
C44 H44B 0.9800 .
C44 H44C 0.9800 .
C45 O23 1.22(2) 4_565
C45 C46 1.58(4) .
C46 C48 1.47(5) .
C46 C47 1.51(3) .
C46 C47 1.51(3) 4_565
C47 H47A 0.9800 .
C47 H47B 0.9800 .
C47 H47C 0.9800 .
C48 H48A 0.9800 .
C48 H48B 0.9800 .
C48 H48C 0.9800 .
N1S C1S 1.110(12) .
C1S C2S 1.504(12) .
C2S H2SA 0.9800 .
C2S H2SB 0.9800 .
C2S H2SC 0.9800 .
N2S C3S 1.204(10) .
N2S C3S 1.205(10) 4_565
C3S C3S 1.21(3) 4_565
C3S C4S 1.560(12) .
C4S C3S 1.560(12) 4_565
C4S H4SA 0.9626 .
C4S H4SB 0.9598 .
C4S H4SC 0.9555 .
